data_7117513
loop_
_publ_author_name
'Jixi Guo'
'Danqing Liu'
'Jiahui Zhang'
'Jiji Zhang'
'Qian Miao'
'Zuowei Xie'

_publ_section_title
;
 o-Carborane functionalized pentacenes: synthesis, molecular packing and
 ambipolar organic thin-film transistors
;
_journal_name_full Chem.Commun.
_journal_page_first 12004
_journal_paper_doi 10.1039/C5cc03608A
_journal_volume 51
_journal_year 2015
_chemical_formula_sum 'C32 H38 B20'
_chemical_formula_weight 638.82
_chemical_name_systematic
; 
 ? 
;
_space_group_IT_number 2
_symmetry_cell_setting triclinic
_symmetry_space_group_name_Hall '-P 1'
_symmetry_space_group_name_H-M 'P -1'
_atom_sites_solution_hydrogens geom
_atom_sites_solution_primary direct
_atom_sites_solution_secondary difmap
_audit_creation_method SHELXL-97
_audit_update_record
;
2015-04-16 deposited with the CCDC.
2015-06-19 downloaded from the CCDC.
;
_cell_angle_alpha 114.692(5)
_cell_angle_beta 103.244(7)
_cell_angle_gamma 94.149(7)
_cell_formula_units_Z 2
_cell_length_a 11.066(8)
_cell_length_b 13.248(4)
_cell_length_c 14.418(5)
_cell_measurement_reflns_used 1494
_cell_measurement_temperature 133(2)
_cell_measurement_theta_max 30.47
_cell_measurement_theta_min 2.33
_cell_volume 1835.3(16)
_computing_cell_refinement 'Bruker SAINT'
_computing_data_collection 'Bruker APEX2'
_computing_data_reduction 'Bruker SAINT'
_computing_molecular_graphics 'Bruker SHELXTL'
_computing_publication_material 'Bruker SHELXTL'
_computing_structure_refinement 'SHELXL-97 (Sheldrick, 1997)'
_computing_structure_solution 'SHELXS-97 (Sheldrick, 1990)'
_diffrn_ambient_temperature 133(2)
_diffrn_measured_fraction_theta_full 0.980
_diffrn_measured_fraction_theta_max 0.980
_diffrn_measurement_device_type 'Bruker APEX-II CCD'
_diffrn_measurement_method '\f and \w scans'
_diffrn_radiation_monochromator graphite
_diffrn_radiation_source 'fine-focus sealed tube'
_diffrn_radiation_type MoK\a
_diffrn_radiation_wavelength 0.71073
_diffrn_reflns_av_R_equivalents 0.0775
_diffrn_reflns_av_sigmaI/netI 0.1725
_diffrn_reflns_limit_h_max 15
_diffrn_reflns_limit_h_min -15
_diffrn_reflns_limit_k_max 18
_diffrn_reflns_limit_k_min -18
_diffrn_reflns_limit_l_max 20
_diffrn_reflns_limit_l_min -12
_diffrn_reflns_number 17981
_diffrn_reflns_theta_full 30.58
_diffrn_reflns_theta_max 30.58
_diffrn_reflns_theta_min 1.62
_diffrn_standards_number 0
_exptl_absorpt_coefficient_mu 0.057
_exptl_absorpt_correction_T_max 0.9932
_exptl_absorpt_correction_T_min 0.9859
_exptl_absorpt_correction_type multi-scan
_exptl_absorpt_process_details sadabs
_exptl_crystal_colour black
_exptl_crystal_density_diffrn 1.156
_exptl_crystal_density_method 'not measured'
_exptl_crystal_description block
_exptl_crystal_F_000 660
_exptl_crystal_size_max 0.25
_exptl_crystal_size_mid 0.20
_exptl_crystal_size_min 0.12
_refine_diff_density_max 0.420
_refine_diff_density_min -0.344
_refine_diff_density_rms 0.064
_refine_ls_extinction_method none
_refine_ls_goodness_of_fit_ref 0.906
_refine_ls_hydrogen_treatment riding
_refine_ls_matrix_type full
_refine_ls_number_parameters 469
_refine_ls_number_reflns 11040
_refine_ls_number_restraints 0
_refine_ls_restrained_S_all 0.906
_refine_ls_R_factor_all 0.1922
_refine_ls_R_factor_gt 0.0739
_refine_ls_shift/su_max 0.000
_refine_ls_shift/su_mean 0.000
_refine_ls_structure_factor_coef Fsqd
_refine_ls_weighting_details 'calc w=1/[\s^2^(Fo^2^)+(0.0850P)^2^+0.0000P] where P=(Fo^2^+2Fc^2^)/3'
_refine_ls_weighting_scheme calc
_refine_ls_wR_factor_gt 0.1685
_refine_ls_wR_factor_ref 0.2199
_reflns_number_gt 4319
_reflns_number_total 11040
_reflns_threshold_expression >2sigma(I)
_cod_data_source_file c5cc03608a2.cif
_cod_data_source_block 2
_cod_original_cell_volume 1835.4(15)
_cod_original_sg_symbol_H-M P-1
_cod_database_code 7117513

loop_
_symmetry_equiv_pos_as_xyz
'x, y, z'
'-x, -y, -z'

loop_
_atom_site_label
_atom_site_type_symbol
_atom_site_fract_x
_atom_site_fract_y
_atom_site_fract_z
_atom_site_U_iso_or_equiv
_atom_site_adp_type
_atom_site_occupancy
_atom_site_symmetry_multiplicity
_atom_site_calc_flag
_atom_site_refinement_flags
_atom_site_disorder_assembly
_atom_site_disorder_group
B3 B 0.1953(3) 0.4871(3) 0.5778(2) 0.0299(7) Uani 1 1 d . . .
H3 H 0.1927 0.5324 0.5272 0.036 Uiso 1 1 calc R . .
B4 B 0.0591(3) 0.4008(3) 0.5686(2) 0.0280(7) Uani 1 1 d . . .
H4 H -0.0348 0.3895 0.5120 0.034 Uiso 1 1 calc R . .
B5 B 0.1063(3) 0.2871(3) 0.5941(2) 0.0292(7) Uani 1 1 d . . .
H5 H 0.0438 0.2016 0.5551 0.035 Uiso 1 1 calc R . .
B6 B 0.2745(3) 0.3039(3) 0.6197(2) 0.0247(7) Uani 1 1 d . . .
H6 H 0.3234 0.2298 0.5964 0.030 Uiso 1 1 calc R . .
B7 B 0.2954(3) 0.5456(3) 0.7097(2) 0.0337(8) Uani 1 1 d . . .
H7 H 0.3586 0.6306 0.7473 0.040 Uiso 1 1 calc R . .
B8 B 0.1278(3) 0.5294(3) 0.6844(2) 0.0358(8) Uani 1 1 d . . .
H8 H 0.0791 0.6037 0.7057 0.043 Uiso 1 1 calc R . .
B9 B 0.0750(3) 0.4070(3) 0.6957(2) 0.0359(8) Uani 1 1 d . . .
H9 H -0.0089 0.4007 0.7255 0.043 Uiso 1 1 calc R . .
B10 B 0.2077(3) 0.3462(3) 0.7264(2) 0.0283(7) Uani 1 1 d . . .
H10 H 0.2118 0.2994 0.7759 0.034 Uiso 1 1 calc R . .
B11 B 0.3434(3) 0.4324(3) 0.7359(2) 0.0293(7) Uani 1 1 d . . .
H11 H 0.4381 0.4428 0.7912 0.035 Uiso 1 1 calc R . .
B12 B 0.2200(3) 0.4956(3) 0.7820(2) 0.0336(8) Uani 1 1 d . . .
H12 H 0.2323 0.5484 0.8689 0.040 Uiso 1 1 calc R . .
B13 B 0.3859(4) -0.1377(3) -0.2738(3) 0.0377(9) Uani 1 1 d . . .
H13 H 0.4020 -0.1746 -0.2159 0.045 Uiso 1 1 calc R . .
B14 B 0.2343(3) -0.1579(3) -0.3603(2) 0.0384(9) Uani 1 1 d . . .
H14 H 0.1494 -0.2096 -0.3606 0.046 Uiso 1 1 calc R . .
B15 B 0.2228(3) -0.0353(3) -0.3797(2) 0.0378(9) Uani 1 1 d . . .
H15 H 0.1307 -0.0060 -0.3927 0.045 Uiso 1 1 calc R . .
B16 B 0.3675(3) 0.0621(3) -0.3051(2) 0.0321(8) Uani 1 1 d . . .
H16 H 0.3716 0.1558 -0.2677 0.038 Uiso 1 1 calc R . .
B17 B 0.3565(3) -0.2198(3) -0.4118(2) 0.0349(8) Uani 1 1 d . . .
H17 H 0.3532 -0.3134 -0.4470 0.042 Uiso 1 1 calc R . .
B18 B 0.2551(3) -0.1568(3) -0.4777(2) 0.0363(8) Uani 1 1 d . . .
H18 H 0.1841 -0.2088 -0.5572 0.044 Uiso 1 1 calc R . .
B19 B 0.3377(3) -0.0202(3) -0.4429(2) 0.0367(8) Uani 1 1 d . . .
H19 H 0.3220 0.0190 -0.4990 0.044 Uiso 1 1 calc R . .
B20 B 0.4881(3) -0.0001(3) -0.3570(2) 0.0335(8) Uani 1 1 d . . .
H20 H 0.5731 0.0531 -0.3548 0.040 Uiso 1 1 calc R . .
B21 B 0.5007(3) -0.1228(3) -0.3380(2) 0.0349(8) Uani 1 1 d . . .
H21 H 0.5933 -0.1508 -0.3233 0.042 Uiso 1 1 calc R . .
B22 B 0.4190(3) -0.1355(3) -0.4646(2) 0.0290(7) Uani 1 1 d . . .
H22 H 0.4565 -0.1730 -0.5351 0.035 Uiso 1 1 calc R . .
C1 C 0.1819(2) 0.3433(2) 0.53086(17) 0.0210(5) Uani 1 1 d . . .
C2 C 0.3210(2) 0.4275(2) 0.61303(18) 0.0249(6) Uani 1 1 d . . .
C3 C 0.4280(3) 0.4300(3) 0.5657(2) 0.0375(7) Uani 1 1 d . . .
H3A H 0.4930 0.3940 0.5916 0.056 Uiso 1 1 calc R . .
H3B H 0.4645 0.5087 0.5867 0.056 Uiso 1 1 calc R . .
H3C H 0.3963 0.3890 0.4878 0.056 Uiso 1 1 calc R . .
C4 C 0.1751(2) 0.2831(2) 0.41978(18) 0.0252(6) Uani 1 1 d . . .
C5 C 0.1723(2) 0.2424(2) 0.32836(18) 0.0250(6) Uani 1 1 d . . .
C6 C 0.1787(2) 0.1967(2) 0.22071(17) 0.0232(6) Uani 1 1 d . . .
C7 C 0.2176(2) 0.2720(2) 0.18240(18) 0.0236(6) Uani 1 1 d . . .
C8 C 0.2362(2) 0.3905(2) 0.24164(18) 0.0269(6) Uani 1 1 d . . .
H8A H 0.2252 0.4210 0.3110 0.032 Uiso 1 1 calc R . .
C9 C 0.2700(2) 0.4641(2) 0.20214(18) 0.0258(6) Uani 1 1 d . . .
C10 C 0.2828(3) 0.5836(2) 0.25905(19) 0.0293(6) Uani 1 1 d . . .
H10A H 0.2714 0.6154 0.3283 0.035 Uiso 1 1 calc R . .
C11 C 0.3108(3) 0.6529(2) 0.2163(2) 0.0337(7) Uani 1 1 d . . .
H11A H 0.3180 0.7323 0.2552 0.040 Uiso 1 1 calc R . .
C12 C 0.3295(3) 0.6068(2) 0.1132(2) 0.0335(7) Uani 1 1 d . . .
H12A H 0.3480 0.6560 0.0836 0.040 Uiso 1 1 calc R . .
C13 C 0.3214(3) 0.4940(2) 0.05673(19) 0.0300(6) Uani 1 1 d . . .
H13A H 0.3361 0.4653 -0.0112 0.036 Uiso 1 1 calc R . .
C14 C 0.2910(2) 0.4179(2) 0.09809(18) 0.0256(6) Uani 1 1 d . . .
C15 C 0.2764(2) 0.3021(2) 0.04045(19) 0.0263(6) Uani 1 1 d . . .
H15A H 0.2930 0.2725 -0.0268 0.032 Uiso 1 1 calc R . .
C16 C 0.2375(2) 0.2265(2) 0.07817(18) 0.0226(6) Uani 1 1 d . . .
C17 C 0.2147(2) 0.1079(2) 0.01623(17) 0.0224(6) Uani 1 1 d . . .
C18 C 0.1678(2) 0.0323(2) 0.05197(17) 0.0216(5) Uani 1 1 d . . .
C19 C 0.1396(2) -0.0856(2) -0.01073(18) 0.0231(6) Uani 1 1 d . . .
H19A H 0.1498 -0.1157 -0.0803 0.028 Uiso 1 1 calc R . .
C20 C 0.0974(2) -0.1593(2) 0.02531(18) 0.0222(5) Uani 1 1 d . . .
C21 C 0.0690(2) -0.2787(2) -0.03781(19) 0.0258(6) Uani 1 1 d . . .
H21A H 0.0789 -0.3096 -0.1075 0.031 Uiso 1 1 calc R . .
C22 C 0.0280(3) -0.3493(2) -0.0006(2) 0.0291(6) Uani 1 1 d . . .
H22A H 0.0106 -0.4288 -0.0438 0.035 Uiso 1 1 calc R . .
C23 C 0.0109(3) -0.3045(2) 0.10361(19) 0.0297(6) Uani 1 1 d . . .
H23A H -0.0188 -0.3546 0.1287 0.036 Uiso 1 1 calc R . .
C24 C 0.0367(3) -0.1916(2) 0.16672(19) 0.0289(6) Uani 1 1 d . . .
H24A H 0.0251 -0.1634 0.2358 0.035 Uiso 1 1 calc R . .
C25 C 0.0814(2) -0.1132(2) 0.13116(18) 0.0228(6) Uani 1 1 d . . .
C26 C 0.1084(2) 0.0024(2) 0.19358(18) 0.0238(6) Uani 1 1 d . . .
H26A H 0.0979 0.0318 0.2630 0.029 Uiso 1 1 calc R . .
C27 C 0.1511(2) 0.0780(2) 0.15736(17) 0.0208(5) Uani 1 1 d . . .
C28 C 0.2422(2) 0.0618(2) -0.08405(18) 0.0255(6) Uani 1 1 d . . .
C29 C 0.2690(3) 0.0225(2) -0.16566(19) 0.0269(6) Uani 1 1 d . . .
C30 C 0.3076(2) -0.0278(2) -0.26158(18) 0.0256(6) Uani 1 1 d . . .
C31 C 0.4625(3) -0.0061(2) -0.24817(19) 0.0292(6) Uani 1 1 d . . .
C32 C 0.5498(3) 0.0665(3) -0.1370(2) 0.0459(8) Uani 1 1 d . . .
H32A H 0.5877 0.1381 -0.1326 0.069 Uiso 1 1 calc R . .
H32B H 0.6168 0.0265 -0.1214 0.069 Uiso 1 1 calc R . .
H32C H 0.5015 0.0818 -0.0851 0.069 Uiso 1 1 calc R . .

loop_
_atom_site_aniso_label
_atom_site_aniso_U_11
_atom_site_aniso_U_22
_atom_site_aniso_U_33
_atom_site_aniso_U_23
_atom_site_aniso_U_13
_atom_site_aniso_U_12
B3 0.045(2) 0.0250(18) 0.0210(14) 0.0104(13) 0.0101(14) 0.0129(15)
B4 0.0322(18) 0.037(2) 0.0236(14) 0.0167(14) 0.0137(13) 0.0182(15)
B5 0.0340(18) 0.035(2) 0.0247(15) 0.0172(14) 0.0120(13) 0.0087(15)
B6 0.0365(18) 0.0224(17) 0.0182(13) 0.0104(12) 0.0093(12) 0.0110(14)
B7 0.056(2) 0.0213(18) 0.0174(14) 0.0050(13) 0.0055(14) 0.0095(16)
B8 0.063(2) 0.034(2) 0.0190(14) 0.0134(14) 0.0181(15) 0.0305(18)
B9 0.044(2) 0.055(2) 0.0253(15) 0.0245(16) 0.0204(15) 0.0286(18)
B10 0.0426(19) 0.0320(19) 0.0192(14) 0.0148(13) 0.0152(13) 0.0168(15)
B11 0.043(2) 0.0275(18) 0.0137(13) 0.0068(13) 0.0051(13) 0.0090(15)
B12 0.055(2) 0.035(2) 0.0175(14) 0.0133(14) 0.0143(14) 0.0260(17)
B13 0.068(3) 0.0247(19) 0.0343(17) 0.0182(15) 0.0271(17) 0.0193(17)
B14 0.045(2) 0.028(2) 0.0301(17) -0.0012(14) 0.0199(16) -0.0066(16)
B15 0.038(2) 0.053(2) 0.0201(15) 0.0108(15) 0.0095(14) 0.0193(17)
B16 0.053(2) 0.0269(18) 0.0265(15) 0.0153(14) 0.0216(15) 0.0167(16)
B17 0.059(2) 0.0155(16) 0.0314(16) 0.0041(13) 0.0268(16) 0.0068(15)
B18 0.041(2) 0.038(2) 0.0220(15) 0.0028(14) 0.0153(14) 0.0083(16)
B19 0.058(2) 0.039(2) 0.0262(16) 0.0185(15) 0.0234(16) 0.0224(18)
B20 0.047(2) 0.0258(19) 0.0319(16) 0.0096(14) 0.0257(15) 0.0056(15)
B21 0.044(2) 0.032(2) 0.0318(17) 0.0106(15) 0.0183(15) 0.0212(16)
B22 0.041(2) 0.0239(18) 0.0259(15) 0.0095(13) 0.0190(14) 0.0078(14)
C1 0.0297(14) 0.0207(14) 0.0144(11) 0.0080(10) 0.0086(10) 0.0073(11)
C2 0.0341(15) 0.0214(15) 0.0178(12) 0.0083(11) 0.0059(11) 0.0050(12)
C3 0.0381(17) 0.048(2) 0.0334(15) 0.0234(15) 0.0135(13) 0.0054(15)
C4 0.0364(16) 0.0216(15) 0.0196(12) 0.0095(11) 0.0103(11) 0.0094(12)
C5 0.0356(16) 0.0209(14) 0.0198(12) 0.0085(11) 0.0100(11) 0.0093(12)
C6 0.0294(15) 0.0262(15) 0.0143(11) 0.0081(11) 0.0080(10) 0.0074(12)
C7 0.0305(15) 0.0225(15) 0.0157(11) 0.0062(11) 0.0073(10) 0.0060(12)
C8 0.0361(16) 0.0257(16) 0.0157(12) 0.0058(11) 0.0072(11) 0.0093(12)
C9 0.0306(15) 0.0246(15) 0.0185(12) 0.0079(11) 0.0035(11) 0.0055(12)
C10 0.0364(16) 0.0251(16) 0.0194(12) 0.0045(11) 0.0058(11) 0.0061(13)
C11 0.0458(18) 0.0234(16) 0.0260(14) 0.0084(12) 0.0039(13) 0.0088(13)
C12 0.0465(18) 0.0268(17) 0.0270(14) 0.0154(13) 0.0036(13) 0.0062(14)
C13 0.0438(18) 0.0289(16) 0.0188(12) 0.0133(12) 0.0061(12) 0.0073(13)
C14 0.0305(15) 0.0246(16) 0.0193(12) 0.0090(11) 0.0045(11) 0.0056(12)
C15 0.0345(16) 0.0265(16) 0.0178(12) 0.0086(11) 0.0095(11) 0.0061(12)
C16 0.0280(14) 0.0239(15) 0.0155(11) 0.0081(11) 0.0069(10) 0.0057(11)
C17 0.0267(14) 0.0227(15) 0.0164(11) 0.0059(11) 0.0081(10) 0.0071(11)
C18 0.0291(14) 0.0205(14) 0.0154(11) 0.0066(10) 0.0087(10) 0.0079(11)
C19 0.0302(15) 0.0235(15) 0.0160(11) 0.0077(11) 0.0089(10) 0.0074(11)
C20 0.0250(14) 0.0259(15) 0.0172(11) 0.0094(11) 0.0080(10) 0.0094(11)
C21 0.0307(15) 0.0243(15) 0.0211(12) 0.0073(11) 0.0094(11) 0.0091(12)
C22 0.0411(17) 0.0225(15) 0.0275(14) 0.0128(12) 0.0123(12) 0.0104(13)
C23 0.0424(17) 0.0285(17) 0.0255(13) 0.0157(12) 0.0155(12) 0.0081(13)
C24 0.0381(16) 0.0313(17) 0.0208(13) 0.0121(12) 0.0128(12) 0.0097(13)
C25 0.0259(14) 0.0253(15) 0.0181(12) 0.0088(11) 0.0090(10) 0.0070(11)
C26 0.0327(15) 0.0262(15) 0.0133(11) 0.0080(11) 0.0094(10) 0.0065(12)
C27 0.0243(14) 0.0223(14) 0.0145(11) 0.0062(10) 0.0063(10) 0.0071(11)
C28 0.0362(16) 0.0203(14) 0.0198(12) 0.0083(11) 0.0100(11) 0.0029(12)
C29 0.0361(16) 0.0245(15) 0.0223(13) 0.0106(11) 0.0128(11) 0.0045(12)
C30 0.0353(16) 0.0227(15) 0.0206(12) 0.0086(11) 0.0131(11) 0.0063(12)
C31 0.0341(16) 0.0268(16) 0.0235(13) 0.0078(12) 0.0086(12) 0.0080(12)
C32 0.0417(19) 0.052(2) 0.0314(16) 0.0073(15) 0.0086(14) 0.0124(16)

loop_
_atom_type_symbol
_atom_type_description
_atom_type_scat_dispersion_real
_atom_type_scat_dispersion_imag
_atom_type_scat_source
C C 0.0033 0.0016 'International Tables Vol C Tables 4.2.6.8 and 6.1.1.4'
H H 0.0000 0.0000 'International Tables Vol C Tables 4.2.6.8 and 6.1.1.4'
B B 0.0013 0.0007 'International Tables Vol C Tables 4.2.6.8 and 6.1.1.4'

loop_
_geom_angle_atom_site_label_1
_geom_angle_atom_site_label_2
_geom_angle_atom_site_label_3
_geom_angle
_geom_angle_site_symmetry_1
_geom_angle_site_symmetry_3
C1 B3 C2 58.48(16) . .
C1 B3 B8 104.9(2) . .
C2 B3 B8 105.6(2) . .
C1 B3 B7 105.3(2) . .
C2 B3 B7 58.24(16) . .
B8 B3 B7 60.79(18) . .
C1 B3 B4 58.11(17) . .
C2 B3 B4 105.5(2) . .
B8 B3 B4 60.11(18) . .
B7 B3 B4 108.5(2) . .
C1 B3 H3 124.3 . .
C2 B3 H3 123.9 . .
B8 B3 H3 122.5 . .
B7 B3 H3 121.9 . .
B4 B3 H3 122.1 . .
C1 B4 B8 105.6(2) . .
C1 B4 B3 59.42(17) . .
B8 B4 B3 59.73(18) . .
C1 B4 B9 104.8(2) . .
B8 B4 B9 60.06(18) . .
B3 B4 B9 107.5(2) . .
C1 B4 B5 58.81(16) . .
B8 B4 B5 108.8(2) . .
B3 B4 B5 108.5(2) . .
B9 B4 B5 60.09(17) . .
C1 B4 H4 124.2 . .
B8 B4 H4 121.9 . .
B3 B4 H4 121.5 . .
B9 B4 H4 122.7 . .
B5 B4 H4 121.1 . .
C1 B5 B10 104.4(2) . .
C1 B5 B9 103.8(2) . .
B10 B5 B9 60.15(17) . .
C1 B5 B4 58.03(16) . .
B10 B5 B4 107.7(2) . .
B9 B5 B4 59.62(17) . .
C1 B5 B6 59.26(15) . .
B10 B5 B6 59.06(16) . .
B9 B5 B6 107.1(2) . .
B4 B5 B6 107.6(2) . .
C1 B5 H5 125.0 . .
B10 B5 H5 122.6 . .
B9 B5 H5 122.9 . .
B4 B5 H5 121.9 . .
B6 B5 H5 121.8 . .
C2 B6 C1 58.20(15) . .
C2 B6 B10 104.7(2) . .
C1 B6 B10 104.1(2) . .
C2 B6 B11 58.34(16) . .
C1 B6 B11 104.8(2) . .
B10 B6 B11 59.93(18) . .
C2 B6 B5 105.2(2) . .
C1 B6 B5 57.93(15) . .
B10 B6 B5 60.04(17) . .
B11 B6 B5 108.0(2) . .
C2 B6 H6 124.1 . .
C1 B6 H6 124.6 . .
B10 B6 H6 123.2 . .
B11 B6 H6 122.2 . .
B5 B6 H6 122.2 . .
C2 B7 B12 104.9(2) . .
C2 B7 B3 59.72(16) . .
B12 B7 B3 107.4(2) . .
C2 B7 B11 58.57(16) . .
B12 B7 B11 59.81(18) . .
B3 B7 B11 108.1(2) . .
C2 B7 B8 105.6(2) . .
B12 B7 B8 60.07(18) . .
B3 B7 B8 59.41(17) . .
B11 B7 B8 108.1(2) . .
C2 B7 H7 124.0 . .
B12 B7 H7 122.7 . .
B3 B7 H7 121.6 . .
B11 B7 H7 121.6 . .
B8 B7 H7 122.2 . .
B3 B8 B4 60.16(17) . .
B3 B8 B9 107.8(2) . .
B4 B8 B9 60.00(18) . .
B3 B8 B12 107.2(2) . .
B4 B8 B12 107.4(2) . .
B9 B8 B12 59.46(19) . .
B3 B8 B7 59.80(18) . .
B4 B8 B7 107.8(2) . .
B9 B8 B7 107.2(2) . .
B12 B8 B7 59.42(18) . .
B3 B8 H8 121.9 . .
B4 B8 H8 121.7 . .
B9 B8 H8 122.0 . .
B12 B8 H8 122.4 . .
B7 B8 H8 122.1 . .
B12 B9 B4 108.1(2) . .
B12 B9 B8 60.50(19) . .
B4 B9 B8 59.94(17) . .
B12 B9 B5 108.5(2) . .
B4 B9 B5 60.29(17) . .
B8 B9 B5 108.8(2) . .
B12 B9 B10 60.35(18) . .
B4 B9 B10 108.0(2) . .
B8 B9 B10 108.9(2) . .
B5 B9 B10 59.92(17) . .
B12 B9 H9 121.4 . .
B4 B9 H9 121.9 . .
B8 B9 H9 121.1 . .
B5 B9 H9 121.3 . .
B10 B9 H9 121.5 . .
B6 B10 B11 60.35(17) . .
B6 B10 B5 60.90(16) . .
B11 B10 B5 109.0(2) . .
B6 B10 B12 108.1(2) . .
B11 B10 B12 59.91(19) . .
B5 B10 B12 107.6(2) . .
B6 B10 B9 108.39(19) . .
B11 B10 B9 107.6(2) . .
B5 B10 B9 59.93(17) . .
B12 B10 B9 59.22(19) . .
B6 B10 H10 121.1 . .
B11 B10 H10 121.4 . .
B5 B10 H10 121.2 . .
B12 B10 H10 122.3 . .
B9 B10 H10 122.1 . .
C2 B11 B10 105.5(2) . .
C2 B11 B12 104.6(2) . .
B10 B11 B12 60.51(19) . .
C2 B11 B6 59.61(15) . .
B10 B11 B6 59.72(17) . .
B12 B11 B6 108.0(2) . .
C2 B11 B7 58.37(16) . .
B10 B11 B7 108.3(2) . .
B12 B11 B7 59.64(18) . .
B6 B11 B7 108.2(2) . .
C2 B11 H11 124.4 . .
B10 B11 H11 122.0 . .
B12 B11 H11 122.5 . .
B6 B11 H11 121.3 . .
B7 B11 H11 121.7 . .
B9 B12 B7 108.5(2) . .
B9 B12 B11 108.4(2) . .
B7 B12 B11 60.55(18) . .
B9 B12 B8 60.04(19) . .
B7 B12 B8 60.51(18) . .
B11 B12 B8 109.0(2) . .
B9 B12 B10 60.44(19) . .
B7 B12 B10 108.2(2) . .
B11 B12 B10 59.58(18) . .
B8 B12 B10 108.6(2) . .
B9 B12 H12 121.5 . .
B7 B12 H12 121.3 . .
B11 B12 H12 121.4 . .
B8 B12 H12 121.1 . .
B10 B12 H12 121.7 . .
C30 B13 C31 58.00(17) . .
C30 B13 B17 104.9(2) . .
C31 B13 B17 104.6(2) . .
C30 B13 B14 58.14(18) . .
C31 B13 B14 104.9(2) . .
B17 B13 B14 60.52(19) . .
C30 B13 B21 104.9(2) . .
C31 B13 B21 58.20(17) . .
B17 B13 B21 59.80(18) . .
B14 B13 B21 108.0(2) . .
C30 B13 H13 124.3 . .
C31 B13 H13 124.4 . .
B17 B13 H13 122.9 . .
B14 B13 H13 122.1 . .
B21 B13 H13 122.3 . .
C30 B14 B18 105.1(2) . .
C30 B14 B15 58.90(18) . .
B18 B14 B15 60.09(19) . .
C30 B14 B13 59.24(18) . .
B18 B14 B13 107.9(2) . .
B15 B14 B13 108.5(2) . .
C30 B14 B17 104.9(2) . .
B18 B14 B17 60.29(18) . .
B15 B14 B17 108.3(2) . .
B13 B14 B17 59.38(19) . .
C30 B14 H14 124.4 . .
B18 B14 H14 122.2 . .
B15 B14 H14 121.2 . .
B13 B14 H14 121.5 . .
B17 B14 H14 122.4 . .
C30 B15 B14 58.39(17) . .
C30 B15 B19 104.7(2) . .
B14 B15 B19 108.0(2) . .
C30 B15 B18 104.5(2) . .
B14 B15 B18 59.89(19) . .
B19 B15 B18 60.22(19) . .
C30 B15 B16 59.27(16) . .
B14 B15 B16 108.1(2) . .
B19 B15 B16 59.45(19) . .
B18 B15 B16 107.8(2) . .
C30 B15 H15 124.7 . .
B14 B15 H15 121.6 . .
B19 B15 H15 122.4 . .
B18 B15 H15 122.4 . .
B16 B15 H15 121.5 . .
C30 B16 C31 58.11(16) . .
C30 B16 B19 104.7(2) . .
C31 B16 B19 104.7(2) . .
C30 B16 B20 104.5(2) . .
C31 B16 B20 57.91(17) . .
B19 B16 B20 59.89(19) . .
C30 B16 B15 58.43(17) . .
C31 B16 B15 105.4(2) . .
B19 B16 B15 60.23(19) . .
B20 B16 B15 107.9(2) . .
C30 B16 H16 124.4 . .
C31 B16 H16 124.2 . .
B19 B16 H16 123.0 . .
B20 B16 H16 122.6 . .
B15 B16 H16 121.9 . .
B13 B17 B21 60.66(19) . .
B13 B17 B22 108.6(2) . .
B21 B17 B22 60.14(18) . .
B13 B17 B14 60.10(19) . .
B21 B17 B14 108.3(2) . .
B22 B17 B14 107.6(2) . .
B13 B17 B18 107.8(2) . .
B21 B17 B18 107.8(2) . .
B22 B17 B18 59.71(19) . .
B14 B17 B18 59.48(19) . .
B13 B17 H17 121.3 . .
B21 B17 H17 121.4 . .
B22 B17 H17 121.7 . .
B14 B17 H17 121.9 . .
B18 B17 H17 122.2 . .
B14 B18 B22 108.4(2) . .
B14 B18 B15 60.02(18) . .
B22 B18 B15 108.5(2) . .
B14 B18 B19 107.8(2) . .
B22 B18 B19 60.27(19) . .
B15 B18 B19 59.88(19) . .
B14 B18 B17 60.23(19) . .
B22 B18 B17 59.92(18) . .
B15 B18 B17 108.2(2) . .
B19 B18 B17 107.8(2) . .
B14 B18 H18 121.6 . .
B22 B18 H18 121.4 . .
B15 B18 H18 121.5 . .
B19 B18 H18 121.9 . .
B17 B18 H18 121.7 . .
B16 B19 B20 60.36(18) . .
B16 B19 B15 60.32(18) . .
B20 B19 B15 108.3(2) . .
B16 B19 B18 108.2(2) . .
B20 B19 B18 107.7(2) . .
B15 B19 B18 59.89(19) . .
B16 B19 B22 108.7(2) . .
B20 B19 B22 60.15(19) . .
B15 B19 B22 108.1(2) . .
B18 B19 B22 59.68(19) . .
B16 B19 H19 121.2 . .
B20 B19 H19 121.6 . .
B15 B19 H19 121.6 . .
B18 B19 H19 122.0 . .
B22 B19 H19 121.6 . .
C31 B20 B19 105.9(2) . .
C31 B20 B16 59.70(16) . .
B19 B20 B16 59.75(18) . .
C31 B20 B21 59.17(17) . .
B19 B20 B21 108.7(2) . .
B16 B20 B21 108.9(2) . .
C31 B20 B22 105.8(2) . .
B19 B20 B22 60.53(19) . .
B16 B20 B22 108.5(2) . .
B21 B20 B22 60.08(18) . .
C31 B20 H20 123.7 . .
B19 B20 H20 122.0 . .
B16 B20 H20 121.1 . .
B21 B20 H20 121.1 . .
B22 B20 H20 122.0 . .
C31 B21 B17 105.4(2) . .
C31 B21 B20 58.12(17) . .
B17 B21 B20 107.9(2) . .
C31 B21 B22 105.0(2) . .
B17 B21 B22 60.18(18) . .
B20 B21 B22 60.11(18) . .
C31 B21 B13 59.50(17) . .
B17 B21 B13 59.54(19) . .
B20 B21 B13 107.6(2) . .
B22 B21 B13 107.8(2) . .
C31 B21 H21 124.3 . .
B17 B21 H21 122.2 . .
B20 B21 H21 121.9 . .
B22 B21 H21 122.2 . .
B13 B21 H21 121.6 . .
B18 B22 B21 108.0(2) . .
B18 B22 B17 60.36(19) . .
B21 B22 B17 59.68(18) . .
B18 B22 B20 107.3(2) . .
B21 B22 B20 59.81(18) . .
B17 B22 B20 107.3(2) . .
B18 B22 B19 60.0(2) . .
B21 B22 B19 107.5(2) . .
B17 B22 B19 108.0(2) . .
B20 B22 B19 59.32(19) . .
B18 B22 H22 121.6 . .
B21 B22 H22 121.9 . .
B17 B22 H22 121.8 . .
B20 B22 H22 122.4 . .
B19 B22 H22 121.9 . .
C4 C1 C2 116.5(2) . .
C4 C1 B4 120.8(2) . .
C2 C1 B4 111.1(2) . .
C4 C1 B5 123.1(2) . .
C2 C1 B5 111.20(18) . .
B4 C1 B5 63.15(17) . .
C4 C1 B3 114.6(2) . .
C2 C1 B3 61.11(16) . .
B4 C1 B3 62.48(18) . .
B5 C1 B3 114.6(2) . .
C4 C1 B6 118.2(2) . .
C2 C1 B6 60.81(15) . .
B4 C1 B6 114.63(18) . .
B5 C1 B6 62.81(16) . .
B3 C1 B6 113.49(19) . .
C3 C2 C1 117.7(2) . .
C3 C2 B7 122.3(2) . .
C1 C2 B7 109.8(2) . .
C3 C2 B11 122.3(2) . .
C1 C2 B11 109.91(19) . .
B7 C2 B11 63.06(17) . .
C3 C2 B3 117.2(2) . .
C1 C2 B3 60.41(16) . .
B7 C2 B3 62.03(17) . .
B11 C2 B3 113.6(2) . .
C3 C2 B6 116.6(2) . .
C1 C2 B6 60.99(15) . .
B7 C2 B6 114.0(2) . .
B11 C2 B6 62.05(16) . .
B3 C2 B6 113.0(2) . .
C2 C3 H3A 109.5 . .
C2 C3 H3B 109.5 . .
H3A C3 H3B 109.5 . .
C2 C3 H3C 109.5 . .
H3A C3 H3C 109.5 . .
H3B C3 H3C 109.5 . .
C5 C4 C1 174.3(3) . .
C4 C5 C6 175.8(3) . .
C7 C6 C27 121.9(2) . .
C7 C6 C5 118.5(2) . .
C27 C6 C5 119.6(2) . .
C8 C7 C6 122.4(2) . .
C8 C7 C16 118.5(2) . .
C6 C7 C16 119.0(2) . .
C9 C8 C7 122.2(2) . .
C9 C8 H8A 118.9 . .
C7 C8 H8A 118.9 . .
C8 C9 C10 122.7(2) . .
C8 C9 C14 118.9(2) . .
C10 C9 C14 118.4(2) . .
C11 C10 C9 121.2(2) . .
C11 C10 H10A 119.4 . .
C9 C10 H10A 119.4 . .
C10 C11 C12 120.1(3) . .
C10 C11 H11A 119.9 . .
C12 C11 H11A 119.9 . .
C13 C12 C11 121.1(2) . .
C13 C12 H12A 119.5 . .
C11 C12 H12A 119.5 . .
C12 C13 C14 120.7(2) . .
C12 C13 H13A 119.6 . .
C14 C13 H13A 119.6 . .
C15 C14 C13 122.1(2) . .
C15 C14 C9 119.4(2) . .
C13 C14 C9 118.4(2) . .
C14 C15 C16 122.1(2) . .
C14 C15 H15A 118.9 . .
C16 C15 H15A 118.9 . .
C15 C16 C17 122.0(2) . .
C15 C16 C7 118.7(2) . .
C17 C16 C7 119.2(2) . .
C16 C17 C18 121.7(2) . .
C16 C17 C28 119.7(2) . .
C18 C17 C28 118.6(2) . .
C19 C18 C17 122.3(2) . .
C19 C18 C27 118.8(2) . .
C17 C18 C27 118.8(2) . .
C20 C19 C18 122.3(2) . .
C20 C19 H19A 118.9 . .
C18 C19 H19A 118.9 . .
C19 C20 C21 122.5(2) . .
C19 C20 C25 118.7(2) . .
C21 C20 C25 118.8(2) . .
C22 C21 C20 121.4(2) . .
C22 C21 H21A 119.3 . .
C20 C21 H21A 119.3 . .
C21 C22 C23 120.2(3) . .
C21 C22 H22A 119.9 . .
C23 C22 H22A 119.9 . .
C24 C23 C22 120.6(2) . .
C24 C23 H23A 119.7 . .
C22 C23 H23A 119.7 . .
C23 C24 C25 121.2(2) . .
C23 C24 H24A 119.4 . .
C25 C24 H24A 119.4 . .
C26 C25 C24 122.6(2) . .
C26 C25 C20 119.7(2) . .
C24 C25 C20 117.7(2) . .
C25 C26 C27 121.9(2) . .
C25 C26 H26A 119.0 . .
C27 C26 H26A 119.0 . .
C26 C27 C6 122.3(2) . .
C26 C27 C18 118.6(2) . .
C6 C27 C18 119.1(2) . .
C29 C28 C17 177.5(3) . .
C28 C29 C30 176.5(3) . .
C29 C30 C31 116.9(2) . .
C29 C30 B14 121.5(2) . .
C31 C30 B14 111.2(2) . .
C29 C30 B15 122.4(2) . .
C31 C30 B15 110.79(19) . .
B14 C30 B15 62.71(19) . .
C29 C30 B13 115.7(2) . .
C31 C30 B13 61.50(18) . .
B14 C30 B13 62.6(2) . .
B15 C30 B13 114.4(2) . .
C29 C30 B16 117.3(2) . .
C31 C30 B16 60.99(17) . .
B14 C30 B16 114.1(2) . .
B15 C30 B16 62.30(19) . .
B13 C30 B16 114.0(2) . .
C32 C31 C30 117.3(2) . .
C32 C31 B20 122.3(2) . .
C30 C31 B20 110.2(2) . .
C32 C31 B21 122.5(2) . .
C30 C31 B21 110.2(2) . .
B20 C31 B21 62.71(18) . .
C32 C31 B16 116.4(2) . .
C30 C31 B16 60.90(17) . .
B20 C31 B16 62.39(18) . .
B21 C31 B16 114.0(2) . .
C32 C31 B13 117.2(2) . .
C30 C31 B13 60.50(17) . .
B20 C31 B13 113.6(2) . .
B21 C31 B13 62.29(19) . .
B16 C31 B13 113.0(2) . .
C31 C32 H32A 109.5 . .
C31 C32 H32B 109.5 . .
H32A C32 H32B 109.5 . .
C31 C32 H32C 109.5 . .
H32A C32 H32C 109.5 . .
H32B C32 H32C 109.5 . .

loop_
_geom_bond_atom_site_label_1
_geom_bond_atom_site_label_2
_geom_bond_distance
_geom_bond_site_symmetry_2
B3 C1 1.716(4) .
B3 C2 1.728(4) .
B3 B8 1.760(4) .
B3 B7 1.767(4) .
B3 B4 1.768(5) .
B3 H3 1.1200 .
B4 C1 1.692(4) .
B4 B8 1.767(5) .
B4 B9 1.768(4) .
B4 B5 1.780(4) .
B4 H4 1.1200 .
B5 C1 1.706(4) .
B5 B10 1.776(4) .
B5 B9 1.776(5) .
B5 B6 1.791(5) .
B5 H5 1.1200 .
B6 C2 1.728(4) .
B6 C1 1.731(4) .
B6 B10 1.758(4) .
B6 B11 1.770(4) .
B6 H6 1.1200 .
B7 C2 1.701(4) .
B7 B12 1.765(5) .
B7 B11 1.781(4) .
B7 B8 1.785(5) .
B7 H7 1.1200 .
B8 B9 1.769(5) .
B8 B12 1.777(4) .
B8 H8 1.1200 .
B9 B12 1.758(5) .
B9 B10 1.780(4) .
B9 H9 1.1200 .
B10 B11 1.762(5) .
B10 B12 1.779(5) .
B10 H10 1.1200 .
B11 C2 1.705(4) .
B11 B12 1.768(5) .
B11 H11 1.1200 .
B12 H12 1.1200 .
B13 C30 1.715(4) .
B13 C31 1.731(4) .
B13 B17 1.759(4) .
B13 B14 1.772(5) .
B13 B21 1.779(5) .
B13 H13 1.1200 .
B14 C30 1.695(4) .
B14 B18 1.766(4) .
B14 B15 1.768(5) .
B14 B17 1.780(5) .
B14 H14 1.1200 .
B15 C30 1.704(4) .
B15 B19 1.769(5) .
B15 B18 1.770(5) .
B15 B16 1.771(5) .
B15 H15 1.1200 .
B16 C30 1.719(4) .
B16 C31 1.721(4) .
B16 B19 1.755(4) .
B16 B20 1.766(5) .
B16 H16 1.1200 .
B17 B21 1.764(5) .
B17 B22 1.773(4) .
B17 B18 1.781(5) .
B17 H17 1.1200 .
B18 B22 1.769(5) .
B18 B19 1.776(5) .
B18 H18 1.1200 .
B19 B20 1.758(5) .
B19 B22 1.779(5) .
B19 H19 1.1200 .
B20 C31 1.689(4) .
B20 B21 1.767(5) .
B20 B22 1.773(4) .
B20 H20 1.1200 .
B21 C31 1.708(4) .
B21 B22 1.772(4) .
B21 H21 1.1200 .
B22 H22 1.1200 .
C1 C4 1.441(3) .
C1 C2 1.682(4) .
C2 C3 1.501(4) .
C3 H3A 0.9800 .
C3 H3B 0.9800 .
C3 H3C 0.9800 .
C4 C5 1.189(3) .
C5 C6 1.432(3) .
C6 C7 1.412(3) .
C6 C27 1.415(3) .
C7 C8 1.411(3) .
C7 C16 1.444(3) .
C8 C9 1.386(3) .
C8 H8A 0.9500 .
C9 C10 1.425(4) .
C9 C14 1.447(3) .
C10 C11 1.355(4) .
C10 H10A 0.9500 .
C11 C12 1.423(4) .
C11 H11A 0.9500 .
C12 C13 1.355(4) .
C12 H12A 0.9500 .
C13 C14 1.426(3) .
C13 H13A 0.9500 .
C14 C15 1.381(3) .
C15 C16 1.409(3) .
C15 H15A 0.9500 .
C16 C17 1.413(3) .
C17 C18 1.420(3) .
C17 C28 1.430(3) .
C18 C19 1.405(3) .
C18 C27 1.444(3) .
C19 C20 1.382(3) .
C19 H19A 0.9500 .
C20 C21 1.422(3) .
C20 C25 1.447(3) .
C21 C22 1.357(3) .
C21 H21A 0.9500 .
C22 C23 1.430(3) .
C22 H22A 0.9500 .
C23 C24 1.353(4) .
C23 H23A 0.9500 .
C24 C25 1.439(3) .
C24 H24A 0.9500 .
C25 C26 1.380(3) .
C26 C27 1.408(3) .
C26 H26A 0.9500 .
C28 C29 1.189(3) .
C29 C30 1.442(3) .
C30 C31 1.671(4) .
C31 C32 1.515(4) .
C32 H32A 0.9800 .
C32 H32B 0.9800 .
C32 H32C 0.9800 .

loop_
_geom_torsion_atom_site_label_1
_geom_torsion_atom_site_label_2
_geom_torsion_atom_site_label_3
_geom_torsion_atom_site_label_4
_geom_torsion
_geom_torsion_site_symmetry_1
_geom_torsion_site_symmetry_2
_geom_torsion_site_symmetry_3
_geom_torsion_site_symmetry_4
C2 B3 B4 C1 -35.72(17) . . . .
B8 B3 B4 C1 -135.0(2) . . . .
B7 B3 B4 C1 -96.8(2) . . . .
C1 B3 B4 B8 135.0(2) . . . .
C2 B3 B4 B8 99.3(2) . . . .
B7 B3 B4 B8 38.2(2) . . . .
C1 B3 B4 B9 97.2(2) . . . .
C2 B3 B4 B9 61.5(2) . . . .
B8 B3 B4 B9 -37.8(2) . . . .
B7 B3 B4 B9 0.4(3) . . . .
C1 B3 B4 B5 33.65(18) . . . .
C2 B3 B4 B5 -2.1(3) . . . .
B8 B3 B4 B5 -101.4(2) . . . .
B7 B3 B4 B5 -63.2(3) . . . .
B8 B4 B5 C1 -97.3(2) . . . .
B3 B4 B5 C1 -33.90(18) . . . .
B9 B4 B5 C1 -133.8(2) . . . .
C1 B4 B5 B10 96.2(2) . . . .
B8 B4 B5 B10 -1.1(3) . . . .
B3 B4 B5 B10 62.3(2) . . . .
B9 B4 B5 B10 -37.6(2) . . . .
C1 B4 B5 B9 133.8(2) . . . .
B8 B4 B5 B9 36.5(2) . . . .
B3 B4 B5 B9 100.0(2) . . . .
C1 B4 B5 B6 33.94(18) . . . .
B8 B4 B5 B6 -63.4(3) . . . .
B3 B4 B5 B6 0.0(3) . . . .
B9 B4 B5 B6 -99.9(2) . . . .
C1 B5 B6 C2 35.43(17) . . . .
B10 B5 B6 C2 -98.4(2) . . . .
B9 B5 B6 C2 -60.8(2) . . . .
B4 B5 B6 C2 2.0(2) . . . .
B10 B5 B6 C1 -133.9(2) . . . .
B9 B5 B6 C1 -96.2(2) . . . .
B4 B5 B6 C1 -33.44(18) . . . .
C1 B5 B6 B10 133.9(2) . . . .
B9 B5 B6 B10 37.7(2) . . . .
B4 B5 B6 B10 100.4(2) . . . .
C1 B5 B6 B11 96.5(2) . . . .
B10 B5 B6 B11 -37.4(2) . . . .
B9 B5 B6 B11 0.3(3) . . . .
B4 B5 B6 B11 63.1(2) . . . .
C1 B3 B7 C2 36.25(19) . . . .
B8 B3 B7 C2 135.0(2) . . . .
B4 B3 B7 C2 97.2(2) . . . .
C1 B3 B7 B12 -61.2(3) . . . .
C2 B3 B7 B12 -97.4(2) . . . .
B8 B3 B7 B12 37.6(2) . . . .
B4 B3 B7 B12 -0.3(3) . . . .
C1 B3 B7 B11 1.9(3) . . . .
C2 B3 B7 B11 -34.3(2) . . . .
B8 B3 B7 B11 100.7(3) . . . .
B4 B3 B7 B11 62.8(3) . . . .
C1 B3 B7 B8 -98.8(2) . . . .
C2 B3 B7 B8 -135.0(2) . . . .
B4 B3 B7 B8 -37.9(2) . . . .
C1 B3 B8 B4 -38.39(19) . . . .
C2 B3 B8 B4 -99.2(2) . . . .
B7 B3 B8 B4 -137.8(2) . . . .
C1 B3 B8 B9 -0.5(3) . . . .
C2 B3 B8 B9 -61.3(3) . . . .
B7 B3 B8 B9 -99.9(2) . . . .
B4 B3 B8 B9 37.9(2) . . . .
C1 B3 B8 B12 62.1(3) . . . .
C2 B3 B8 B12 1.3(3) . . . .
B7 B3 B8 B12 -37.3(2) . . . .
B4 B3 B8 B12 100.5(3) . . . .
C1 B3 B8 B7 99.4(2) . . . .
C2 B3 B8 B7 38.6(2) . . . .
B4 B3 B8 B7 137.8(2) . . . .
C1 B4 B8 B3 39.19(19) . . . .
B9 B4 B8 B3 137.5(2) . . . .
B5 B4 B8 B3 101.0(2) . . . .
C1 B4 B8 B9 -98.3(2) . . . .
B3 B4 B8 B9 -137.5(2) . . . .
B5 B4 B8 B9 -36.6(2) . . . .
C1 B4 B8 B12 -61.0(3) . . . .
B3 B4 B8 B12 -100.2(3) . . . .
B9 B4 B8 B12 37.3(2) . . . .
B5 B4 B8 B12 0.8(3) . . . .
C1 B4 B8 B7 1.6(3) . . . .
B3 B4 B8 B7 -37.6(2) . . . .
B9 B4 B8 B7 100.0(2) . . . .
B5 B4 B8 B7 63.4(3) . . . .
C2 B7 B8 B3 -39.32(19) . . . .
B12 B7 B8 B3 -137.8(2) . . . .
B11 B7 B8 B3 -100.7(2) . . . .
C2 B7 B8 B4 -1.6(3) . . . .
B12 B7 B8 B4 -100.1(2) . . . .
B3 B7 B8 B4 37.7(2) . . . .
B11 B7 B8 B4 -63.0(2) . . . .
C2 B7 B8 B9 61.6(2) . . . .
B12 B7 B8 B9 -36.8(2) . . . .
B3 B7 B8 B9 100.9(2) . . . .
B11 B7 B8 B9 0.2(3) . . . .
C2 B7 B8 B12 98.5(2) . . . .
B3 B7 B8 B12 137.8(2) . . . .
B11 B7 B8 B12 37.0(2) . . . .
C1 B4 B9 B12 61.8(3) . . . .
B8 B4 B9 B12 -38.0(2) . . . .
B3 B4 B9 B12 -0.3(3) . . . .
B5 B4 B9 B12 101.4(2) . . . .
C1 B4 B9 B8 99.8(2) . . . .
B3 B4 B9 B8 37.7(2) . . . .
B5 B4 B9 B8 139.4(2) . . . .
C1 B4 B9 B5 -39.7(2) . . . .
B8 B4 B9 B5 -139.4(2) . . . .
B3 B4 B9 B5 -101.7(2) . . . .
C1 B4 B9 B10 -2.0(3) . . . .
B8 B4 B9 B10 -101.8(3) . . . .
B3 B4 B9 B10 -64.1(3) . . . .
B5 B4 B9 B10 37.6(2) . . . .
B3 B8 B9 B12 99.8(2) . . . .
B4 B8 B9 B12 137.8(2) . . . .
B7 B8 B9 B12 36.82(19) . . . .
B3 B8 B9 B4 -38.0(2) . . . .
B12 B8 B9 B4 -137.8(2) . . . .
B7 B8 B9 B4 -101.0(2) . . . .
B3 B8 B9 B5 -1.3(3) . . . .
B4 B8 B9 B5 36.7(2) . . . .
B12 B8 B9 B5 -101.1(2) . . . .
B7 B8 B9 B5 -64.3(3) . . . .
B3 B8 B9 B10 62.4(3) . . . .
B4 B8 B9 B10 100.3(2) . . . .
B12 B8 B9 B10 -37.4(2) . . . .
B7 B8 B9 B10 -0.6(3) . . . .
C1 B5 B9 B12 -61.7(2) . . . .
B10 B5 B9 B12 37.1(2) . . . .
B4 B5 B9 B12 -100.8(2) . . . .
B6 B5 B9 B12 0.0(3) . . . .
C1 B5 B9 B4 39.06(19) . . . .
B10 B5 B9 B4 137.9(2) . . . .
B6 B5 B9 B4 100.7(2) . . . .
C1 B5 B9 B8 2.6(3) . . . .
B10 B5 B9 B8 101.4(3) . . . .
B4 B5 B9 B8 -36.5(2) . . . .
B6 B5 B9 B8 64.2(3) . . . .
C1 B5 B9 B10 -98.8(2) . . . .
B4 B5 B9 B10 -137.9(2) . . . .
B6 B5 B9 B10 -37.2(2) . . . .
C2 B6 B10 B11 -38.83(19) . . . .
C1 B6 B10 B11 -99.1(2) . . . .
B5 B6 B10 B11 -138.2(2) . . . .
C2 B6 B10 B5 99.3(2) . . . .
C1 B6 B10 B5 39.0(2) . . . .
B11 B6 B10 B5 138.2(2) . . . .
C2 B6 B10 B12 -1.2(3) . . . .
C1 B6 B10 B12 -61.5(3) . . . .
B11 B6 B10 B12 37.6(2) . . . .
B5 B6 B10 B12 -100.6(2) . . . .
C2 B6 B10 B9 61.4(3) . . . .
C1 B6 B10 B9 1.2(3) . . . .
B11 B6 B10 B9 100.3(3) . . . .
B5 B6 B10 B9 -37.9(2) . . . .
C1 B5 B10 B6 -39.76(19) . . . .
B9 B5 B10 B6 -137.7(2) . . . .
B4 B5 B10 B6 -100.3(2) . . . .
C1 B5 B10 B11 -1.9(3) . . . .
B9 B5 B10 B11 -99.9(2) . . . .
B4 B5 B10 B11 -62.5(3) . . . .
B6 B5 B10 B11 37.8(2) . . . .
C1 B5 B10 B12 61.5(3) . . . .
B9 B5 B10 B12 -36.4(2) . . . .
B4 B5 B10 B12 1.0(3) . . . .
B6 B5 B10 B12 101.3(2) . . . .
C1 B5 B10 B9 97.9(2) . . . .
B4 B5 B10 B9 37.4(2) . . . .
B6 B5 B10 B9 137.7(2) . . . .
B12 B9 B10 B6 -100.5(2) . . . .
B4 B9 B10 B6 0.5(3) . . . .
B8 B9 B10 B6 -63.0(3) . . . .
B5 B9 B10 B6 38.3(2) . . . .
B12 B9 B10 B11 -36.69(19) . . . .
B4 B9 B10 B11 64.4(3) . . . .
B8 B9 B10 B11 0.8(3) . . . .
B5 B9 B10 B11 102.1(2) . . . .
B12 B9 B10 B5 -138.8(2) . . . .
B4 B9 B10 B5 -37.8(2) . . . .
B8 B9 B10 B5 -101.3(2) . . . .
B4 B9 B10 B12 101.0(3) . . . .
B8 B9 B10 B12 37.5(2) . . . .
B5 B9 B10 B12 138.8(2) . . . .
B6 B10 B11 C2 39.63(19) . . . .
B5 B10 B11 C2 1.6(3) . . . .
B12 B10 B11 C2 -98.3(2) . . . .
B9 B10 B11 C2 -61.9(2) . . . .
B6 B10 B11 B12 137.9(2) . . . .
B5 B10 B11 B12 99.9(2) . . . .
B9 B10 B11 B12 36.39(19) . . . .
B5 B10 B11 B6 -38.1(2) . . . .
B12 B10 B11 B6 -137.9(2) . . . .
B9 B10 B11 B6 -101.5(2) . . . .
B6 B10 B11 B7 100.8(2) . . . .
B5 B10 B11 B7 62.8(3) . . . .
B12 B10 B11 B7 -37.08(19) . . . .
B9 B10 B11 B7 -0.7(3) . . . .
C1 B6 B11 C2 -36.59(18) . . . .
B10 B6 B11 C2 -134.6(2) . . . .
B5 B6 B11 C2 -97.1(2) . . . .
C2 B6 B11 B10 134.6(2) . . . .
C1 B6 B11 B10 98.0(2) . . . .
B5 B6 B11 B10 37.42(19) . . . .
C2 B6 B11 B12 96.7(2) . . . .
C1 B6 B11 B12 60.1(2) . . . .
B10 B6 B11 B12 -37.84(19) . . . .
B5 B6 B11 B12 -0.4(3) . . . .
C2 B6 B11 B7 33.6(2) . . . .
C1 B6 B11 B7 -3.0(3) . . . .
B10 B6 B11 B7 -100.9(3) . . . .
B5 B6 B11 B7 -63.5(3) . . . .
B12 B7 B11 C2 134.8(2) . . . .
B3 B7 B11 C2 34.8(2) . . . .
B8 B7 B11 C2 97.6(2) . . . .
C2 B7 B11 B10 -97.3(2) . . . .
B12 B7 B11 B10 37.5(2) . . . .
B3 B7 B11 B10 -62.5(3) . . . .
B8 B7 B11 B10 0.3(3) . . . .
C2 B7 B11 B12 -134.8(2) . . . .
B3 B7 B11 B12 -100.0(3) . . . .
B8 B7 B11 B12 -37.2(2) . . . .
C2 B7 B11 B6 -34.1(2) . . . .
B12 B7 B11 B6 100.7(2) . . . .
B3 B7 B11 B6 0.7(3) . . . .
B8 B7 B11 B6 63.5(3) . . . .
B4 B9 B12 B7 0.1(3) . . . .
B8 B9 B12 B7 -37.6(2) . . . .
B5 B9 B12 B7 64.0(3) . . . .
B10 B9 B12 B7 100.9(2) . . . .
B4 B9 B12 B11 -64.1(3) . . . .
B8 B9 B12 B11 -101.8(2) . . . .
B5 B9 B12 B11 -0.2(3) . . . .
B10 B9 B12 B11 36.72(19) . . . .
B4 B9 B12 B8 37.7(2) . . . .
B5 B9 B12 B8 101.6(2) . . . .
B10 B9 B12 B8 138.5(2) . . . .
B4 B9 B12 B10 -100.8(2) . . . .
B8 B9 B12 B10 -138.5(2) . . . .
B5 B9 B12 B10 -36.94(19) . . . .
C2 B7 B12 B9 -62.3(3) . . . .
B3 B7 B12 B9 0.1(3) . . . .
B11 B7 B12 B9 -101.1(2) . . . .
B8 B7 B12 B9 37.4(2) . . . .
C2 B7 B12 B11 38.8(2) . . . .
B3 B7 B12 B11 101.2(2) . . . .
B8 B7 B12 B11 138.5(2) . . . .
C2 B7 B12 B8 -99.7(2) . . . .
B3 B7 B12 B8 -37.3(2) . . . .
B11 B7 B12 B8 -138.5(2) . . . .
C2 B7 B12 B10 1.8(3) . . . .
B3 B7 B12 B10 64.2(3) . . . .
B11 B7 B12 B10 -37.0(2) . . . .
B8 B7 B12 B10 101.5(2) . . . .
C2 B11 B12 B9 62.7(3) . . . .
B10 B11 B12 B9 -37.1(2) . . . .
B6 B11 B12 B9 0.4(3) . . . .
B7 B11 B12 B9 101.3(2) . . . .
C2 B11 B12 B7 -38.6(2) . . . .
B10 B11 B12 B7 -138.4(2) . . . .
B6 B11 B12 B7 -100.9(2) . . . .
C2 B11 B12 B8 -1.1(3) . . . .
B10 B11 B12 B8 -100.9(3) . . . .
B6 B11 B12 B8 -63.4(3) . . . .
B7 B11 B12 B8 37.6(2) . . . .
C2 B11 B12 B10 99.8(2) . . . .
B6 B11 B12 B10 37.49(18) . . . .
B7 B11 B12 B10 138.4(2) . . . .
B3 B8 B12 B9 -100.9(2) . . . .
B4 B8 B12 B9 -37.6(2) . . . .
B7 B8 B12 B9 -138.3(2) . . . .
B3 B8 B12 B7 37.4(2) . . . .
B4 B8 B12 B7 100.7(2) . . . .
B9 B8 B12 B7 138.3(2) . . . .
B3 B8 B12 B11 -0.2(3) . . . .
B4 B8 B12 B11 63.1(3) . . . .
B9 B8 B12 B11 100.7(3) . . . .
B7 B8 B12 B11 -37.6(2) . . . .
B3 B8 B12 B10 -63.5(3) . . . .
B4 B8 B12 B10 -0.2(3) . . . .
B9 B8 B12 B10 37.4(2) . . . .
B7 B8 B12 B10 -100.9(2) . . . .
B6 B10 B12 B9 101.1(2) . . . .
B11 B10 B12 B9 138.8(2) . . . .
B5 B10 B12 B9 36.7(2) . . . .
B6 B10 B12 B7 -0.3(3) . . . .
B11 B10 B12 B7 37.5(2) . . . .
B5 B10 B12 B7 -64.6(3) . . . .
B9 B10 B12 B7 -101.4(2) . . . .
B6 B10 B12 B11 -37.78(19) . . . .
B5 B10 B12 B11 -102.1(2) . . . .
B9 B10 B12 B11 -138.8(2) . . . .
B6 B10 B12 B8 63.8(3) . . . .
B11 B10 B12 B8 101.6(2) . . . .
B5 B10 B12 B8 -0.5(3) . . . .
B9 B10 B12 B8 -37.2(2) . . . .
C31 B13 B14 C30 -35.84(18) . . . .
B17 B13 B14 C30 -134.4(2) . . . .
B21 B13 B14 C30 -96.7(2) . . . .
C30 B13 B14 B18 97.2(2) . . . .
C31 B13 B14 B18 61.4(3) . . . .
B17 B13 B14 B18 -37.2(2) . . . .
B21 B13 B14 B18 0.5(3) . . . .
C30 B13 B14 B15 33.62(19) . . . .
C31 B13 B14 B15 -2.2(3) . . . .
B17 B13 B14 B15 -100.8(2) . . . .
B21 B13 B14 B15 -63.1(3) . . . .
C30 B13 B14 B17 134.4(2) . . . .
C31 B13 B14 B17 98.6(2) . . . .
B21 B13 B14 B17 37.7(2) . . . .
B18 B14 B15 C30 -134.2(2) . . . .
B13 B14 B15 C30 -33.75(19) . . . .
B17 B14 B15 C30 -96.7(2) . . . .
C30 B14 B15 B19 96.6(2) . . . .
B18 B14 B15 B19 -37.7(2) . . . .
B13 B14 B15 B19 62.8(3) . . . .
B17 B14 B15 B19 -0.1(3) . . . .
C30 B14 B15 B18 134.2(2) . . . .
B13 B14 B15 B18 100.5(2) . . . .
B17 B14 B15 B18 37.5(2) . . . .
C30 B14 B15 B16 33.72(19) . . . .
B18 B14 B15 B16 -100.5(2) . . . .
B13 B14 B15 B16 0.0(3) . . . .
B17 B14 B15 B16 -63.0(3) . . . .
B14 B15 B16 C30 -33.37(19) . . . .
B19 B15 B16 C30 -134.0(2) . . . .
B18 B15 B16 C30 -96.7(2) . . . .
C30 B15 B16 C31 35.66(18) . . . .
B14 B15 B16 C31 2.3(3) . . . .
B19 B15 B16 C31 -98.3(2) . . . .
B18 B15 B16 C31 -61.0(3) . . . .
C30 B15 B16 B19 134.0(2) . . . .
B14 B15 B16 B19 100.6(2) . . . .
B18 B15 B16 B19 37.3(2) . . . .
C30 B15 B16 B20 96.3(2) . . . .
B14 B15 B16 B20 62.9(3) . . . .
B19 B15 B16 B20 -37.7(2) . . . .
B18 B15 B16 B20 -0.3(3) . . . .
C30 B13 B17 B21 98.8(2) . . . .
C31 B13 B17 B21 38.6(2) . . . .
B14 B13 B17 B21 137.7(2) . . . .
C30 B13 B17 B22 61.2(3) . . . .
C31 B13 B17 B22 1.0(3) . . . .
B14 B13 B17 B22 100.0(3) . . . .
B21 B13 B17 B22 -37.6(2) . . . .
C30 B13 B17 B14 -38.9(2) . . . .
C31 B13 B17 B14 -99.1(2) . . . .
B21 B13 B17 B14 -137.7(2) . . . .
C30 B13 B17 B18 -2.1(3) . . . .
C31 B13 B17 B18 -62.2(3) . . . .
B14 B13 B17 B18 36.8(2) . . . .
B21 B13 B17 B18 -100.8(3) . . . .
C30 B14 B17 B13 39.4(2) . . . .
B18 B14 B17 B13 138.5(2) . . . .
B15 B14 B17 B13 101.1(2) . . . .
C30 B14 B17 B21 1.2(3) . . . .
B18 B14 B17 B21 100.3(3) . . . .
B15 B14 B17 B21 62.9(3) . . . .
B13 B14 B17 B21 -38.2(2) . . . .
C30 B14 B17 B22 -62.4(3) . . . .
B18 B14 B17 B22 36.7(2) . . . .
B15 B14 B17 B22 -0.7(3) . . . .
B13 B14 B17 B22 -101.8(2) . . . .
C30 B14 B17 B18 -99.1(2) . . . .
B15 B14 B17 B18 -37.5(2) . . . .
B13 B14 B17 B18 -138.5(2) . . . .
C30 B14 B18 B22 61.8(3) . . . .
B15 B14 B18 B22 101.2(3) . . . .
B13 B14 B18 B22 -0.2(3) . . . .
B17 B14 B18 B22 -37.0(2) . . . .
C30 B14 B18 B15 -39.5(2) . . . .
B13 B14 B18 B15 -101.4(3) . . . .
B17 B14 B18 B15 -138.2(3) . . . .
C30 B14 B18 B19 -2.0(3) . . . .
B15 B14 B18 B19 37.5(2) . . . .
B13 B14 B18 B19 -64.0(3) . . . .
B17 B14 B18 B19 -100.8(3) . . . .
C30 B14 B18 B17 98.8(3) . . . .
B15 B14 B18 B17 138.2(3) . . . .
B13 B14 B18 B17 36.8(2) . . . .
C30 B15 B18 B14 39.1(2) . . . .
B19 B15 B18 B14 138.0(3) . . . .
B16 B15 B18 B14 101.0(2) . . . .
C30 B15 B18 B22 -61.9(3) . . . .
B14 B15 B18 B22 -101.0(3) . . . .
B19 B15 B18 B22 37.0(2) . . . .
B16 B15 B18 B22 0.0(3) . . . .
C30 B15 B18 B19 -98.9(3) . . . .
B14 B15 B18 B19 -138.0(3) . . . .
B16 B15 B18 B19 -37.0(2) . . . .
C30 B15 B18 B17 1.6(3) . . . .
B14 B15 B18 B17 -37.5(2) . . . .
B19 B15 B18 B17 100.5(3) . . . .
B16 B15 B18 B17 63.5(3) . . . .
B13 B17 B18 B14 -37.1(2) . . . .
B21 B17 B18 B14 -101.2(2) . . . .
B22 B17 B18 B14 -138.7(2) . . . .
B13 B17 B18 B22 101.6(2) . . . .
B21 B17 B18 B22 37.5(2) . . . .
B14 B17 B18 B22 138.7(2) . . . .
B13 B17 B18 B15 0.3(3) . . . .
B21 B17 B18 B15 -63.8(3) . . . .
B22 B17 B18 B15 -101.3(3) . . . .
B14 B17 B18 B15 37.4(2) . . . .
B13 B17 B18 B19 63.6(3) . . . .
B21 B17 B18 B19 -0.4(3) . . . .
B22 B17 B18 B19 -37.9(2) . . . .
B14 B17 B18 B19 100.7(2) . . . .
C30 B16 B19 B20 -98.4(2) . . . .
C31 B16 B19 B20 -38.1(2) . . . .
B15 B16 B19 B20 -137.7(2) . . . .
C30 B16 B19 B15 39.3(2) . . . .
C31 B16 B19 B15 99.6(2) . . . .
B20 B16 B19 B15 137.7(2) . . . .
C30 B16 B19 B18 2.0(3) . . . .
C31 B16 B19 B18 62.3(3) . . . .
B20 B16 B19 B18 100.4(3) . . . .
B15 B16 B19 B18 -37.3(2) . . . .
C30 B16 B19 B22 -61.3(3) . . . .
C31 B16 B19 B22 -1.0(3) . . . .
B20 B16 B19 B22 37.1(2) . . . .
B15 B16 B19 B22 -100.6(3) . . . .
C30 B15 B19 B16 -39.8(2) . . . .
B14 B15 B19 B16 -100.8(2) . . . .
B18 B15 B19 B16 -138.3(2) . . . .
C30 B15 B19 B20 -1.7(3) . . . .
B14 B15 B19 B20 -62.8(3) . . . .
B18 B15 B19 B20 -100.3(3) . . . .
B16 B15 B19 B20 38.0(2) . . . .
C30 B15 B19 B18 98.5(3) . . . .
B14 B15 B19 B18 37.5(2) . . . .
B16 B15 B19 B18 138.3(2) . . . .
C30 B15 B19 B22 61.9(3) . . . .
B14 B15 B19 B22 0.9(3) . . . .
B18 B15 B19 B22 -36.6(2) . . . .
B16 B15 B19 B22 101.7(2) . . . .
B14 B18 B19 B16 0.0(3) . . . .
B22 B18 B19 B16 -101.4(2) . . . .
B15 B18 B19 B16 37.5(2) . . . .
B17 B18 B19 B16 -63.6(3) . . . .
B14 B18 B19 B20 63.8(3) . . . .
B22 B18 B19 B20 -37.64(19) . . . .
B15 B18 B19 B20 101.3(2) . . . .
B17 B18 B19 B20 0.2(3) . . . .
B14 B18 B19 B15 -37.5(2) . . . .
B22 B18 B19 B15 -138.9(2) . . . .
B17 B18 B19 B15 -101.1(2) . . . .
B14 B18 B19 B22 101.4(2) . . . .
B15 B18 B19 B22 138.9(2) . . . .
B17 B18 B19 B22 37.80(19) . . . .
B16 B19 B20 C31 39.3(2) . . . .
B15 B19 B20 C31 1.3(3) . . . .
B18 B19 B20 C31 -62.0(3) . . . .
B22 B19 B20 C31 -99.5(2) . . . .
B15 B19 B20 B16 -38.0(2) . . . .
B18 B19 B20 B16 -101.3(2) . . . .
B22 B19 B20 B16 -138.7(2) . . . .
B16 B19 B20 B21 101.5(2) . . . .
B15 B19 B20 B21 63.5(3) . . . .
B18 B19 B20 B21 0.2(3) . . . .
B22 B19 B20 B21 -37.23(19) . . . .
B16 B19 B20 B22 138.7(2) . . . .
B15 B19 B20 B22 100.8(3) . . . .
B18 B19 B20 B22 37.44(19) . . . .
C30 B16 B20 C31 -36.33(19) . . . .
B19 B16 B20 C31 -135.2(2) . . . .
B15 B16 B20 C31 -97.3(2) . . . .
C30 B16 B20 B19 98.8(2) . . . .
C31 B16 B20 B19 135.2(2) . . . .
B15 B16 B20 B19 37.8(2) . . . .
C30 B16 B20 B21 -2.3(3) . . . .
C31 B16 B20 B21 34.1(2) . . . .
B19 B16 B20 B21 -101.1(3) . . . .
B15 B16 B20 B21 -63.2(3) . . . .
C30 B16 B20 B22 61.6(3) . . . .
C31 B16 B20 B22 97.9(2) . . . .
B19 B16 B20 B22 -37.3(2) . . . .
B15 B16 B20 B22 0.6(3) . . . .
B13 B17 B21 C31 -39.4(2) . . . .
B22 B17 B21 C31 98.8(2) . . . .
B14 B17 B21 C31 -1.5(3) . . . .
B18 B17 B21 C31 61.4(3) . . . .
B13 B17 B21 B20 -100.3(2) . . . .
B22 B17 B21 B20 37.9(2) . . . .
B14 B17 B21 B20 -62.3(3) . . . .
B18 B17 B21 B20 0.6(3) . . . .
B13 B17 B21 B22 -138.2(2) . . . .
B14 B17 B21 B22 -100.2(3) . . . .
B18 B17 B21 B22 -37.3(2) . . . .
B22 B17 B21 B13 138.2(2) . . . .
B14 B17 B21 B13 38.0(2) . . . .
B18 B17 B21 B13 100.9(2) . . . .
B19 B20 B21 C31 -97.8(2) . . . .
B16 B20 B21 C31 -34.3(2) . . . .
B22 B20 B21 C31 -135.2(2) . . . .
C31 B20 B21 B17 97.3(2) . . . .
B19 B20 B21 B17 -0.5(3) . . . .
B16 B20 B21 B17 63.0(3) . . . .
B22 B20 B21 B17 -37.9(2) . . . .
C31 B20 B21 B22 135.2(2) . . . .
B19 B20 B21 B22 37.4(2) . . . .
B16 B20 B21 B22 100.9(3) . . . .
C31 B20 B21 B13 34.5(2) . . . .
B19 B20 B21 B13 -63.3(3) . . . .
B16 B20 B21 B13 0.2(3) . . . .
B22 B20 B21 B13 -100.8(3) . . . .
C30 B13 B21 C31 35.89(19) . . . .
B17 B13 B21 C31 134.7(2) . . . .
B14 B13 B21 C31 96.7(2) . . . .
C30 B13 B21 B17 -98.8(2) . . . .
C31 B13 B21 B17 -134.7(2) . . . .
B14 B13 B21 B17 -38.1(2) . . . .
C30 B13 B21 B20 2.0(3) . . . .
C31 B13 B21 B20 -33.9(2) . . . .
B17 B13 B21 B20 100.8(3) . . . .
B14 B13 B21 B20 62.8(3) . . . .
C30 B13 B21 B22 -61.4(3) . . . .
C31 B13 B21 B22 -97.3(2) . . . .
B17 B13 B21 B22 37.4(2) . . . .
B14 B13 B21 B22 -0.6(3) . . . .
B14 B18 B22 B21 -0.2(3) . . . .
B15 B18 B22 B21 63.5(3) . . . .
B19 B18 B22 B21 100.3(2) . . . .
B17 B18 B22 B21 -37.3(2) . . . .
B14 B18 B22 B17 37.2(2) . . . .
B15 B18 B22 B17 100.8(2) . . . .
B19 B18 B22 B17 137.6(2) . . . .
B14 B18 B22 B20 -63.3(3) . . . .
B15 B18 B22 B20 0.4(3) . . . .
B19 B18 B22 B20 37.2(2) . . . .
B17 B18 B22 B20 -100.4(2) . . . .
B14 B18 B22 B19 -100.5(2) . . . .
B15 B18 B22 B19 -36.8(2) . . . .
B17 B18 B22 B19 -137.6(2) . . . .
C31 B21 B22 B18 -61.7(3) . . . .
B17 B21 B22 B18 37.6(2) . . . .
B20 B21 B22 B18 -100.0(2) . . . .
B13 B21 B22 B18 0.5(3) . . . .
C31 B21 B22 B17 -99.4(2) . . . .
B20 B21 B22 B17 -137.6(2) . . . .
B13 B21 B22 B17 -37.1(2) . . . .
C31 B21 B22 B20 38.3(2) . . . .
B17 B21 B22 B20 137.6(2) . . . .
B13 B21 B22 B20 100.5(2) . . . .
C31 B21 B22 B19 1.6(3) . . . .
B17 B21 B22 B19 101.0(2) . . . .
B20 B21 B22 B19 -36.6(2) . . . .
B13 B21 B22 B19 63.9(3) . . . .
B13 B17 B22 B18 -100.2(3) . . . .
B21 B17 B22 B18 -138.1(2) . . . .
B14 B17 B22 B18 -36.6(2) . . . .
B13 B17 B22 B21 37.8(2) . . . .
B14 B17 B22 B21 101.4(2) . . . .
B18 B17 B22 B21 138.1(2) . . . .
B13 B17 B22 B20 0.2(3) . . . .
B21 B17 B22 B20 -37.6(2) . . . .
B14 B17 B22 B20 63.8(3) . . . .
B18 B17 B22 B20 100.5(2) . . . .
B13 B17 B22 B19 -62.3(3) . . . .
B21 B17 B22 B19 -100.2(2) . . . .
B14 B17 B22 B19 1.3(3) . . . .
B18 B17 B22 B19 37.9(2) . . . .
C31 B20 B22 B18 62.1(3) . . . .
B19 B20 B22 B18 -37.5(2) . . . .
B16 B20 B22 B18 -0.6(3) . . . .
B21 B20 B22 B18 101.1(2) . . . .
C31 B20 B22 B21 -38.9(2) . . . .
B19 B20 B22 B21 -138.6(2) . . . .
B16 B20 B22 B21 -101.7(2) . . . .
C31 B20 B22 B17 -1.4(3) . . . .
B19 B20 B22 B17 -101.1(2) . . . .
B16 B20 B22 B17 -64.1(3) . . . .
B21 B20 B22 B17 37.5(2) . . . .
C31 B20 B22 B19 99.7(2) . . . .
B16 B20 B22 B19 36.9(2) . . . .
B21 B20 B22 B19 138.6(2) . . . .
B16 B19 B22 B18 100.6(2) . . . .
B20 B19 B22 B18 137.9(2) . . . .
B15 B19 B22 B18 36.7(2) . . . .
B16 B19 B22 B21 -0.4(3) . . . .
B20 B19 B22 B21 36.8(2) . . . .
B15 B19 B22 B21 -64.3(3) . . . .
B18 B19 B22 B21 -101.0(2) . . . .
B16 B19 B22 B17 62.6(3) . . . .
B20 B19 B22 B17 99.8(2) . . . .
B15 B19 B22 B17 -1.3(3) . . . .
B18 B19 B22 B17 -38.0(2) . . . .
B16 B19 B22 B20 -37.2(2) . . . .
B15 B19 B22 B20 -101.2(2) . . . .
B18 B19 B22 B20 -137.9(2) . . . .
B8 B4 C1 C4 -143.0(2) . . . .
B3 B4 C1 C4 -103.6(3) . . . .
B9 B4 C1 C4 154.5(2) . . . .
B5 B4 C1 C4 114.3(3) . . . .
B8 B4 C1 C2 -1.1(2) . . . .
B3 B4 C1 C2 38.27(18) . . . .
B9 B4 C1 C2 -63.5(3) . . . .
B5 B4 C1 C2 -103.8(2) . . . .
B8 B4 C1 B5 102.8(2) . . . .
B3 B4 C1 B5 142.1(2) . . . .
B9 B4 C1 B5 40.3(2) . . . .
B8 B4 C1 B3 -39.34(18) . . . .
B9 B4 C1 B3 -101.8(2) . . . .
B5 B4 C1 B3 -142.1(2) . . . .
B8 B4 C1 B6 65.5(3) . . . .
B3 B4 C1 B6 104.8(2) . . . .
B9 B4 C1 B6 3.0(3) . . . .
B5 B4 C1 B6 -37.3(2) . . . .
B10 B5 C1 C4 147.1(2) . . . .
B9 B5 C1 C4 -150.6(2) . . . .
B4 B5 C1 C4 -110.8(3) . . . .
B6 B5 C1 C4 107.5(3) . . . .
B10 B5 C1 C2 1.6(3) . . . .
B9 B5 C1 C2 63.8(2) . . . .
B4 B5 C1 C2 103.7(2) . . . .
B6 B5 C1 C2 -38.05(19) . . . .
B10 B5 C1 B4 -102.1(2) . . . .
B9 B5 C1 B4 -39.8(2) . . . .
B6 B5 C1 B4 -141.7(2) . . . .
B10 B5 C1 B3 -65.3(3) . . . .
B9 B5 C1 B3 -3.1(3) . . . .
B4 B5 C1 B3 36.8(2) . . . .
B6 B5 C1 B3 -104.9(2) . . . .
B10 B5 C1 B6 39.66(19) . . . .
B9 B5 C1 B6 101.9(2) . . . .
B4 B5 C1 B6 141.7(2) . . . .
C2 B3 C1 C4 -107.9(2) . . . .
B8 B3 C1 C4 152.7(2) . . . .
B7 B3 C1 C4 -144.1(2) . . . .
B4 B3 C1 C4 113.4(2) . . . .
B8 B3 C1 C2 -99.3(2) . . . .
B7 B3 C1 C2 -36.14(19) . . . .
B4 B3 C1 C2 -138.71(19) . . . .
C2 B3 C1 B4 138.71(19) . . . .
B8 B3 C1 B4 39.36(19) . . . .
B7 B3 C1 B4 102.6(2) . . . .
C2 B3 C1 B5 101.7(2) . . . .
B8 B3 C1 B5 2.3(3) . . . .
B7 B3 C1 B5 65.5(3) . . . .
B4 B3 C1 B5 -37.1(2) . . . .
C2 B3 C1 B6 32.10(19) . . . .
B8 B3 C1 B6 -67.3(3) . . . .
B7 B3 C1 B6 -4.0(3) . . . .
B4 B3 C1 B6 -106.6(2) . . . .
C2 B6 C1 C4 106.3(2) . . . .
B10 B6 C1 C4 -155.0(2) . . . .
B11 B6 C1 C4 142.9(2) . . . .
B5 B6 C1 C4 -114.9(3) . . . .
B10 B6 C1 C2 98.8(2) . . . .
B11 B6 C1 C2 36.65(18) . . . .
B5 B6 C1 C2 138.8(2) . . . .
C2 B6 C1 B4 -101.4(2) . . . .
B10 B6 C1 B4 -2.7(3) . . . .
B11 B6 C1 B4 -64.8(3) . . . .
B5 B6 C1 B4 37.4(2) . . . .
C2 B6 C1 B5 -138.8(2) . . . .
B10 B6 C1 B5 -40.1(2) . . . .
B11 B6 C1 B5 -102.2(2) . . . .
C2 B6 C1 B3 -32.20(19) . . . .
B10 B6 C1 B3 66.5(3) . . . .
B11 B6 C1 B3 4.5(3) . . . .
B5 B6 C1 B3 106.6(2) . . . .
C4 C1 C2 C3 -2.4(3) . . . .
B4 C1 C2 C3 -146.1(2) . . . .
B5 C1 C2 C3 145.6(2) . . . .
B3 C1 C2 C3 -107.2(2) . . . .
B6 C1 C2 C3 106.7(3) . . . .
C4 C1 C2 B7 143.8(2) . . . .
B4 C1 C2 B7 0.1(3) . . . .
B5 C1 C2 B7 -68.2(2) . . . .
B3 C1 C2 B7 38.92(19) . . . .
B6 C1 C2 B7 -107.1(2) . . . .
C4 C1 C2 B11 -148.7(2) . . . .
B4 C1 C2 B11 67.6(2) . . . .
B5 C1 C2 B11 -0.7(3) . . . .
B3 C1 C2 B11 106.5(2) . . . .
B6 C1 C2 B11 -39.6(2) . . . .
C4 C1 C2 B3 104.8(2) . . . .
B4 C1 C2 B3 -38.85(19) . . . .
B5 C1 C2 B3 -107.2(2) . . . .
B6 C1 C2 B3 -146.07(19) . . . .
C4 C1 C2 B6 -109.1(2) . . . .
B4 C1 C2 B6 107.2(2) . . . .
B5 C1 C2 B6 38.9(2) . . . .
B3 C1 C2 B6 146.07(19) . . . .
B12 B7 C2 C3 -152.2(2) . . . .
B3 B7 C2 C3 106.1(3) . . . .
B11 B7 C2 C3 -112.8(3) . . . .
B8 B7 C2 C3 145.2(2) . . . .
B12 B7 C2 C1 63.5(2) . . . .
B3 B7 C2 C1 -38.21(19) . . . .
B11 B7 C2 C1 102.9(2) . . . .
B8 B7 C2 C1 1.0(3) . . . .
B12 B7 C2 B11 -39.4(2) . . . .
B3 B7 C2 B11 -141.1(2) . . . .
B8 B7 C2 B11 -101.9(2) . . . .
B12 B7 C2 B3 101.7(2) . . . .
B11 B7 C2 B3 141.1(2) . . . .
B8 B7 C2 B3 39.2(2) . . . .
B12 B7 C2 B6 -2.7(3) . . . .
B3 B7 C2 B6 -104.4(2) . . . .
B11 B7 C2 B6 36.7(2) . . . .
B8 B7 C2 B6 -65.2(2) . . . .
B10 B11 C2 C3 -145.0(3) . . . .
B12 B11 C2 C3 152.1(3) . . . .
B6 B11 C2 C3 -105.4(3) . . . .
B7 B11 C2 C3 112.8(3) . . . .
B10 B11 C2 C1 -0.6(3) . . . .
B12 B11 C2 C1 -63.5(3) . . . .
B6 B11 C2 C1 39.1(2) . . . .
B7 B11 C2 C1 -102.7(2) . . . .
B10 B11 C2 B7 102.2(2) . . . .
B12 B11 C2 B7 39.3(2) . . . .
B6 B11 C2 B7 141.9(2) . . . .
B10 B11 C2 B3 64.9(3) . . . .
B12 B11 C2 B3 2.0(3) . . . .
B6 B11 C2 B3 104.6(2) . . . .
B7 B11 C2 B3 -37.3(2) . . . .
B10 B11 C2 B6 -39.7(2) . . . .
B12 B11 C2 B6 -102.6(2) . . . .
B7 B11 C2 B6 -141.9(2) . . . .
C1 B3 C2 C3 108.0(2) . . . .
B8 B3 C2 C3 -153.8(2) . . . .
B7 B3 C2 C3 -114.0(3) . . . .
B4 B3 C2 C3 143.5(2) . . . .
B8 B3 C2 C1 98.2(2) . . . .
B7 B3 C2 C1 138.0(2) . . . .
B4 B3 C2 C1 35.55(17) . . . .
C1 B3 C2 B7 -138.0(2) . . . .
B8 B3 C2 B7 -39.8(2) . . . .
B4 B3 C2 B7 -102.4(2) . . . .
C1 B3 C2 B11 -100.3(2) . . . .
B8 B3 C2 B11 -2.1(3) . . . .
B7 B3 C2 B11 37.7(2) . . . .
B4 B3 C2 B11 -64.8(3) . . . .
C1 B3 C2 B6 -32.04(17) . . . .
B8 B3 C2 B6 66.2(3) . . . .
B7 B3 C2 B6 106.0(2) . . . .
B4 B3 C2 B6 3.5(2) . . . .
C1 B6 C2 C3 -108.4(2) . . . .
B10 B6 C2 C3 153.9(2) . . . .
B11 B6 C2 C3 114.3(3) . . . .
B5 B6 C2 C3 -143.8(2) . . . .
B10 B6 C2 C1 -97.7(2) . . . .
B11 B6 C2 C1 -137.3(2) . . . .
B5 B6 C2 C1 -35.31(17) . . . .
C1 B6 C2 B7 100.2(2) . . . .
B10 B6 C2 B7 2.5(3) . . . .
B11 B6 C2 B7 -37.1(2) . . . .
B5 B6 C2 B7 64.9(2) . . . .
C1 B6 C2 B11 137.3(2) . . . .
B10 B6 C2 B11 39.6(2) . . . .
B5 B6 C2 B11 102.0(2) . . . .
C1 B6 C2 B3 31.84(18) . . . .
B10 B6 C2 B3 -65.9(2) . . . .
B11 B6 C2 B3 -105.5(2) . . . .
B5 B6 C2 B3 -3.5(2) . . . .
C2 C1 C4 C5 -58(3) . . . .
B4 C1 C4 C5 82(3) . . . .
B5 C1 C4 C5 158(3) . . . .
B3 C1 C4 C5 11(3) . . . .
B6 C1 C4 C5 -127(3) . . . .
C1 C4 C5 C6 64(5) . . . .
C4 C5 C6 C7 -61(4) . . . .
C4 C5 C6 C27 117(4) . . . .
C27 C6 C7 C8 175.1(2) . . . .
C5 C6 C7 C8 -7.5(4) . . . .
C27 C6 C7 C16 -4.0(4) . . . .
C5 C6 C7 C16 173.4(2) . . . .
C6 C7 C8 C9 -177.6(2) . . . .
C16 C7 C8 C9 1.5(4) . . . .
C7 C8 C9 C10 176.8(2) . . . .
C7 C8 C9 C14 -2.1(4) . . . .
C8 C9 C10 C11 -177.2(3) . . . .
C14 C9 C10 C11 1.6(4) . . . .
C9 C10 C11 C12 -0.7(4) . . . .
C10 C11 C12 C13 -0.9(4) . . . .
C11 C12 C13 C14 1.4(4) . . . .
C12 C13 C14 C15 177.0(3) . . . .
C12 C13 C14 C9 -0.5(4) . . . .
C8 C9 C14 C15 0.4(4) . . . .
C10 C9 C14 C15 -178.6(2) . . . .
C8 C9 C14 C13 177.9(2) . . . .
C10 C9 C14 C13 -1.0(4) . . . .
C13 C14 C15 C16 -175.4(2) . . . .
C9 C14 C15 C16 2.1(4) . . . .
C14 C15 C16 C17 175.8(2) . . . .
C14 C15 C16 C7 -2.7(4) . . . .
C8 C7 C16 C15 0.9(4) . . . .
C6 C7 C16 C15 180.0(2) . . . .
C8 C7 C16 C17 -177.7(2) . . . .
C6 C7 C16 C17 1.5(4) . . . .
C15 C16 C17 C18 -175.9(2) . . . .
C7 C16 C17 C18 2.6(4) . . . .
C15 C16 C17 C28 5.7(4) . . . .
C7 C16 C17 C28 -175.8(2) . . . .
C16 C17 C18 C19 177.2(2) . . . .
C28 C17 C18 C19 -4.4(4) . . . .
C16 C17 C18 C27 -4.1(4) . . . .
C28 C17 C18 C27 174.3(2) . . . .
C17 C18 C19 C20 178.1(2) . . . .
C27 C18 C19 C20 -0.6(4) . . . .
C18 C19 C20 C21 -179.9(2) . . . .
C18 C19 C20 C25 0.3(4) . . . .
C19 C20 C21 C22 179.9(2) . . . .
C25 C20 C21 C22 -0.3(4) . . . .
C20 C21 C22 C23 0.8(4) . . . .
C21 C22 C23 C24 -0.8(4) . . . .
C22 C23 C24 C25 0.3(4) . . . .
C23 C24 C25 C26 179.9(3) . . . .
C23 C24 C25 C20 0.2(4) . . . .
C19 C20 C25 C26 -0.1(4) . . . .
C21 C20 C25 C26 -179.9(2) . . . .
C19 C20 C25 C24 179.6(2) . . . .
C21 C20 C25 C24 -0.2(3) . . . .
C24 C25 C26 C27 -179.5(2) . . . .
C20 C25 C26 C27 0.2(4) . . . .
C25 C26 C27 C6 179.8(2) . . . .
C25 C26 C27 C18 -0.5(4) . . . .
C7 C6 C27 C26 -178.0(2) . . . .
C5 C6 C27 C26 4.7(4) . . . .
C7 C6 C27 C18 2.4(4) . . . .
C5 C6 C27 C18 -174.9(2) . . . .
C19 C18 C27 C26 0.7(3) . . . .
C17 C18 C27 C26 -178.0(2) . . . .
C19 C18 C27 C6 -179.6(2) . . . .
C17 C18 C27 C6 1.6(3) . . . .
C16 C17 C28 C29 102(7) . . . .
C18 C17 C28 C29 -76(7) . . . .
C17 C28 C29 C30 11(11) . . . .
C28 C29 C30 C31 -47(5) . . . .
C28 C29 C30 B14 94(5) . . . .
C28 C29 C30 B15 170(5) . . . .
C28 C29 C30 B13 22(5) . . . .
C28 C29 C30 B16 -117(5) . . . .
B18 B14 C30 C29 153.1(2) . . . .
B15 B14 C30 C29 113.0(3) . . . .
B13 B14 C30 C29 -104.8(3) . . . .
B17 B14 C30 C29 -144.3(2) . . . .
B18 B14 C30 C31 -63.2(3) . . . .
B15 B14 C30 C31 -103.2(2) . . . .
B13 B14 C30 C31 39.0(2) . . . .
B17 B14 C30 C31 -0.5(3) . . . .
B18 B14 C30 B15 40.0(2) . . . .
B13 B14 C30 B15 142.2(2) . . . .
B17 B14 C30 B15 102.7(2) . . . .
B18 B14 C30 B13 -102.1(2) . . . .
B15 B14 C30 B13 -142.2(2) . . . .
B17 B14 C30 B13 -39.5(2) . . . .
B18 B14 C30 B16 3.5(3) . . . .
B15 B14 C30 B16 -36.5(2) . . . .
B13 B14 C30 B16 105.6(2) . . . .
B17 B14 C30 B16 66.1(3) . . . .
B14 B15 C30 C29 -111.6(3) . . . .
B19 B15 C30 C29 146.1(3) . . . .
B18 B15 C30 C29 -151.4(2) . . . .
B16 B15 C30 C29 106.3(3) . . . .
B14 B15 C30 C31 103.9(2) . . . .
B19 B15 C30 C31 1.6(3) . . . .
B18 B15 C30 C31 64.0(3) . . . .
B16 B15 C30 C31 -38.3(2) . . . .
B19 B15 C30 B14 -102.3(2) . . . .
B18 B15 C30 B14 -39.8(2) . . . .
B16 B15 C30 B14 -142.1(2) . . . .
B14 B15 C30 B13 36.7(2) . . . .
B19 B15 C30 B13 -65.6(3) . . . .
B18 B15 C30 B13 -3.1(3) . . . .
B16 B15 C30 B13 -105.4(2) . . . .
B14 B15 C30 B16 142.1(2) . . . .
B19 B15 C30 B16 39.8(2) . . . .
B18 B15 C30 B16 102.3(2) . . . .
C31 B13 C30 C29 -108.1(2) . . . .
B17 B13 C30 C29 153.8(2) . . . .
B14 B13 C30 C29 113.8(3) . . . .
B21 B13 C30 C29 -144.0(2) . . . .
B17 B13 C30 C31 -98.1(2) . . . .
B14 B13 C30 C31 -138.1(2) . . . .
B21 B13 C30 C31 -36.0(2) . . . .
C31 B13 C30 B14 138.1(2) . . . .
B17 B13 C30 B14 40.0(2) . . . .
B21 B13 C30 B14 102.2(2) . . . .
C31 B13 C30 B15 101.4(2) . . . .
B17 B13 C30 B15 3.3(3) . . . .
B14 B13 C30 B15 -36.7(2) . . . .
B21 B13 C30 B15 65.4(3) . . . .
C31 B13 C30 B16 32.3(2) . . . .
B17 B13 C30 B16 -65.8(3) . . . .
B14 B13 C30 B16 -105.8(2) . . . .
B21 B13 C30 B16 -3.7(3) . . . .
C31 B16 C30 C29 107.2(2) . . . .
B19 B16 C30 C29 -154.4(2) . . . .
B20 B16 C30 C29 143.5(2) . . . .
B15 B16 C30 C29 -114.2(3) . . . .
B19 B16 C30 C31 98.3(2) . . . .
B20 B16 C30 C31 36.24(19) . . . .
B15 B16 C30 C31 138.6(2) . . . .
C31 B16 C30 B14 -101.9(2) . . . .
B19 B16 C30 B14 -3.5(3) . . . .
B20 B16 C30 B14 -65.6(3) . . . .
B15 B16 C30 B14 36.7(2) . . . .
C31 B16 C30 B15 -138.6(2) . . . .
B19 B16 C30 B15 -40.2(2) . . . .
B20 B16 C30 B15 -102.3(2) . . . .
C31 B16 C30 B13 -32.5(2) . . . .
B19 B16 C30 B13 65.8(3) . . . .
B20 B16 C30 B13 3.7(3) . . . .
B15 B16 C30 B13 106.1(2) . . . .
C29 C30 C31 C32 -1.2(4) . . . .
B14 C30 C31 C32 -146.8(3) . . . .
B15 C30 C31 C32 145.4(3) . . . .
B13 C30 C31 C32 -107.4(3) . . . .
B16 C30 C31 C32 106.6(3) . . . .
C29 C30 C31 B20 -147.5(2) . . . .
B14 C30 C31 B20 66.9(3) . . . .
B15 C30 C31 B20 -0.8(3) . . . .
B13 C30 C31 B20 106.4(2) . . . .
B16 C30 C31 B20 -39.6(2) . . . .
C29 C30 C31 B21 145.2(2) . . . .
B14 C30 C31 B21 -0.4(3) . . . .
B15 C30 C31 B21 -68.2(3) . . . .
B13 C30 C31 B21 39.1(2) . . . .
B16 C30 C31 B21 -107.0(2) . . . .
C29 C30 C31 B16 -107.8(3) . . . .
B14 C30 C31 B16 106.6(2) . . . .
B15 C30 C31 B16 38.8(2) . . . .
B13 C30 C31 B16 146.0(2) . . . .
C29 C30 C31 B13 106.1(2) . . . .
B14 C30 C31 B13 -39.5(2) . . . .
B15 C30 C31 B13 -107.2(2) . . . .
B16 C30 C31 B13 -146.0(2) . . . .
B19 B20 C31 C32 -144.6(3) . . . .
B16 B20 C31 C32 -105.3(3) . . . .
B21 B20 C31 C32 112.9(3) . . . .
B22 B20 C31 C32 152.2(3) . . . .
B19 B20 C31 C30 -0.3(3) . . . .
B16 B20 C31 C30 39.0(2) . . . .
B21 B20 C31 C30 -102.9(2) . . . .
B22 B20 C31 C30 -63.5(3) . . . .
B19 B20 C31 B21 102.6(3) . . . .
B16 B20 C31 B21 141.9(2) . . . .
B22 B20 C31 B21 39.4(2) . . . .
B19 B20 C31 B16 -39.3(2) . . . .
B21 B20 C31 B16 -141.9(2) . . . .
B22 B20 C31 B16 -102.5(3) . . . .
B19 B20 C31 B13 65.4(3) . . . .
B16 B20 C31 B13 104.7(3) . . . .
B21 B20 C31 B13 -37.2(2) . . . .
B22 B20 C31 B13 2.2(3) . . . .
B17 B21 C31 C32 145.5(3) . . . .
B20 B21 C31 C32 -112.6(3) . . . .
B22 B21 C31 C32 -151.9(3) . . . .
B13 B21 C31 C32 106.1(3) . . . .
B17 B21 C31 C30 1.2(3) . . . .
B20 B21 C31 C30 103.0(2) . . . .
B22 B21 C31 C30 63.8(3) . . . .
B13 B21 C31 C30 -38.3(2) . . . .
B17 B21 C31 B20 -101.8(2) . . . .
B22 B21 C31 B20 -39.2(2) . . . .
B13 B21 C31 B20 -141.3(2) . . . .
B17 B21 C31 B16 -65.0(3) . . . .
B20 B21 C31 B16 36.8(2) . . . .
B22 B21 C31 B16 -2.4(3) . . . .
B13 B21 C31 B16 -104.5(3) . . . .
B17 B21 C31 B13 39.4(2) . . . .
B20 B21 C31 B13 141.3(2) . . . .
B22 B21 C31 B13 102.0(3) . . . .
C30 B16 C31 C32 -108.0(3) . . . .
B19 B16 C31 C32 153.6(2) . . . .
B20 B16 C31 C32 114.5(3) . . . .
B15 B16 C31 C32 -143.8(2) . . . .
B19 B16 C31 C30 -98.4(2) . . . .
B20 B16 C31 C30 -137.5(2) . . . .
B15 B16 C31 C30 -35.80(18) . . . .
C30 B16 C31 B20 137.5(2) . . . .
B19 B16 C31 B20 39.1(2) . . . .
B15 B16 C31 B20 101.7(2) . . . .
C30 B16 C31 B21 100.6(2) . . . .
B19 B16 C31 B21 2.2(3) . . . .
B20 B16 C31 B21 -36.9(2) . . . .
B15 B16 C31 B21 64.8(3) . . . .
C30 B16 C31 B13 31.9(2) . . . .
B19 B16 C31 B13 -66.5(3) . . . .
B20 B16 C31 B13 -105.6(2) . . . .
B15 B16 C31 B13 -3.9(3) . . . .
C30 B13 C31 C32 107.6(3) . . . .
B17 B13 C31 C32 -153.7(3) . . . .
B14 B13 C31 C32 143.5(2) . . . .
B21 B13 C31 C32 -114.3(3) . . . .
B17 B13 C31 C30 98.7(2) . . . .
B14 B13 C31 C30 35.90(18) . . . .
B21 B13 C31 C30 138.1(2) . . . .
C30 B13 C31 B20 -100.7(2) . . . .
B17 B13 C31 B20 -2.0(3) . . . .
B14 B13 C31 B20 -64.8(3) . . . .
B21 B13 C31 B20 37.4(2) . . . .
C30 B13 C31 B21 -138.1(2) . . . .
B17 B13 C31 B21 -39.4(2) . . . .
B14 B13 C31 B21 -102.2(2) . . . .
C30 B13 C31 B16 -32.04(19) . . . .
B17 B13 C31 B16 66.7(3) . . . .
B14 B13 C31 B16 3.9(3) . . . .
B21 B13 C31 B16 106.0(2) . . . .
